data_7120816
loop_
_publ_author_name
'Li, Zijian'
'Liu, Yan'
'Xia, Qingchun'
'Cui, Yong'

_publ_section_title
;
 Chiral binary metal-organic frameworks for asymmetric sequential
 reactions
;
_journal_name_full 'Chem. Commun.'
_journal_paper_doi 10.1039/C7CC06979K
_journal_year 2017
_chemical_absolute_configuration rmad
_chemical_formula_moiety 'C106 H118 Cd2 Mn2 N12 O18.71 V'
_chemical_formula_sum 'C106 H118 Cd2 Mn2 N12 O18.71 V'
_chemical_formula_weight 2245.06
_space_group_crystal_system orthorhombic
_space_group_IT_number 18
_space_group_name_Hall 'P 2 2ab'
_space_group_name_H-M_alt 'P 21 21 2'
_symmetry_space_group_name_Hall 'P 2 2ab'
_symmetry_space_group_name_H-M 'P 21 21 2'
_atom_sites_solution_hydrogens geom
_audit_block_doi 10.5517/ccdc.csd.cc1p8k1k
_audit_creation_date 2016-09-20
_audit_creation_method
;
Olex2 1.2
(compiled 2016.09.09 svn.r3337 for OlexSys, GUI svn.r5227)
;
_audit_update_record
;
2017-06-20 deposited with the CCDC.
2017-10-23 downloaded from the CCDC.
;
_cell_angle_alpha 90
_cell_angle_beta 90
_cell_angle_gamma 90
_cell_formula_units_Z 4
_cell_length_a 34.7570(10)
_cell_length_b 17.7053(5)
_cell_length_c 23.9558(6)
_cell_measurement_reflns_used 9783
_cell_measurement_temperature 100(2)
_cell_measurement_theta_max 47.32
_cell_measurement_theta_min 3.14
_cell_volume 14742.0(7)
_computing_molecular_graphics 'Olex2 (Dolomanov et al., 2009)'
_computing_publication_material 'Olex2 (Dolomanov et al., 2009)'
_computing_structure_refinement 'ShelXL (Sheldrick, 2015)'
_diffrn_ambient_temperature 100.01
_diffrn_measured_fraction_theta_full 0.995
_diffrn_measured_fraction_theta_max 0.995
_diffrn_measurement_device_type 'CCD area detector'
_diffrn_measurement_method 'phi and omega scans'
_diffrn_radiation_monochromator graphite
_diffrn_radiation_type CuK\a
_diffrn_radiation_wavelength 1.54178
_diffrn_reflns_av_R_equivalents 0.0570
_diffrn_reflns_av_unetI/netI 0.0534
_diffrn_reflns_Laue_measured_fraction_full 0.995
_diffrn_reflns_Laue_measured_fraction_max 0.995
_diffrn_reflns_limit_h_max 33
_diffrn_reflns_limit_h_min -20
_diffrn_reflns_limit_k_max 16
_diffrn_reflns_limit_k_min -16
_diffrn_reflns_limit_l_max 22
_diffrn_reflns_limit_l_min -22
_diffrn_reflns_number 53769
_diffrn_reflns_point_group_measured_fraction_full 0.988
_diffrn_reflns_point_group_measured_fraction_max 0.988
_diffrn_reflns_theta_full 47.355
_diffrn_reflns_theta_max 47.355
_diffrn_reflns_theta_min 2.240
_exptl_absorpt_coefficient_mu 4.560
_exptl_absorpt_correction_type none
_exptl_crystal_colour green
_exptl_crystal_density_diffrn 1.012
_exptl_crystal_description block
_exptl_crystal_F_000 4627
_exptl_crystal_size_max 0.06
_exptl_crystal_size_mid 0.05
_exptl_crystal_size_min 0.03
_refine_diff_density_max 0.891
_refine_diff_density_min -0.873
_refine_diff_density_rms 0.084
_refine_ls_abs_structure_details
;
 Flack x determined using 4608 quotients [(I+)-(I-)]/[(I+)+(I-)]
 (Parsons, Flack and Wagner, Acta Cryst. B69 (2013) 249-259).
;
_refine_ls_abs_structure_Flack 0.249(5)
_refine_ls_extinction_method none
_refine_ls_goodness_of_fit_ref 1.045
_refine_ls_hydrogen_treatment constr
_refine_ls_matrix_type full
_refine_ls_number_parameters 1262
_refine_ls_number_reflns 13279
_refine_ls_number_restraints 2496
_refine_ls_restrained_S_all 0.991
_refine_ls_R_factor_all 0.0715
_refine_ls_R_factor_gt 0.0639
_refine_ls_shift/su_max 0.001
_refine_ls_shift/su_mean 0.000
_refine_ls_structure_factor_coef Fsqd
_refine_ls_weighting_details 'w=1/[\s^2^(Fo^2^)+(0.0811P)^2^+72.4940P] where P=(Fo^2^+2Fc^2^)/3'
_refine_ls_weighting_scheme calc
_refine_ls_wR_factor_gt 0.1649
_refine_ls_wR_factor_ref 0.1712
_reflns_Friedel_coverage 0.809
_reflns_Friedel_fraction_full 0.980
_reflns_Friedel_fraction_max 0.980
_reflns_number_gt 11741
_reflns_number_total 13279
_reflns_threshold_expression 'I > 2\s(I)'
_cod_data_source_file c7cc06979k2.cif
_cod_data_source_block MOF-1
_cod_database_code 7120816
_shelx_space_group_comment
;
The symmetry employed for this shelxl refinement is uniquely defined
by the following loop, which should always be used as a source of
symmetry information in preference to the above space-group names.
They are only intended as comments.
;
_olex2_refinement_description
;
1. Fixed Uiso
 At 1.2 times of:
  All C(H) groups, All C(H,H) groups
 At 1.5 times of:
  All C(H,H,H) groups
2. Restrained distances
 C102-C103 = C102-C105 = C104-C102
 1.53 with sigma of 0.02
 C92-C90 = C93-C90 = C91-C90
 1.53 with sigma of 0.02
 C102-C98
 1.51 with sigma of 0.02
 C88-C90
 1.51 with sigma of 0.02
 C52-C55 = C52-C54 = C52-C53
 1.53 with sigma of 0.02
 C71-C68 = C70-C68 = C68-C69
 1.53 with sigma of 0.02
 C52-C50
 1.51 with sigma of 0.02
 C64-C68
 1.51 with sigma of 0.02
 C16-C14 = C17-C14 = C15-C14 = C30-C32 = C33-C30 = C30-C31
 1.53 with sigma of 0.02
 C28-C30 = C12-C14
 1.51 with sigma of 0.02
3. Uiso/Uaniso restraints and constraints
All non-hydrogen atoms have similar U: within 2A with sigma of 0.02 and sigma
for terminal atoms of 0.04
Uanis(N7) \\sim Ueq: with sigma of 0.001 and sigma for terminal atoms of 0.2
4. Rigid body (RIGU) restrains
 All non-hydrogen atoms
 with sigma for 1-2 distances of 0.001 and sigma for 1-3 distances of 0.001
5. Others
 Sof(Mn1A)=1-FVAR(1)
 Sof(O17A)=0.5*(1-FVAR(2))
 Sof(Mn1)=Sof(O17)=FVAR(1)
 Sof(Mn2A)=1-FVAR(2)
 Sof(O18A)=0.5*(1-FVAR(3))
 Sof(Mn2)=Sof(O18)=FVAR(2)
 Sof(O19A)=Sof(V2)=1-FVAR(3)
 Sof(O19)=Sof(V1)=FVAR(3)
6.a Ternary CH refined with riding coordinates:
 C77(H77), C1(H1), C39(H39), C78(H78), C2(H2), C40(H40)
6.b Secondary CH2 refined with riding coordinates:
 C5(H5A,H5B), C41(H41A,H41B), C43(H43A,H43B), C6(H6A,H6B), C79(H79A,H79B),
 C44(H44A,H44B), C42(H42A,H42B), C82(H82A,H82B), C4(H4A,H4B), C3(H3A,H3B),
 C81(H81A,H81B), C80(H80A,H80B)
6.c Aromatic/amide H refined with riding coordinates:
 C20(H20), C19(H19), C22(H22), C21(H21), C101(H101), C99(H99), C85(H85),
 C87(H87), C11(H11), C9(H9), C59(H59), C60(H60), C57(H57), C58(H58), C38(H38),
 C35(H35), C36(H36), C37(H37), C49(H49), C47(H47), C27(H27), C25(H25), C67(H67),
  C65(H65), C61(H61), C76(H76), C73(H73), C74(H74), C75(H75), C23(H23),
 C45(H45), C7(H7), C95(H95), C83(H83)
6.d Fitted hexagon refined as free rotating group:
 C100(C101,C96,C97,C98,C99), C85(C86,C87,C88,C89,C84), C10(C11,C12,C13,C8,C9),
 C59(C60,C56,C57,C58,N8), C38(C34,C35,C36,N4,C37), C26(C27,C28,C29,C24,C25),
 C62(C67,C66,C65,C64,C63)
6.e Idealised Me refined as rotating group:
 C53(H53A,H53B,H53C), C17(H17A,H17B,H17C), C33(H33A,H33B,H33C), C71(H71A,H71B,
 H71C), C15(H15A,H15B,H15C), C16(H16A,H16B,H16C), C70(H70A,H70B,H70C), C69(H69A,
 H69B,H69C), C55(H55A,H55B,H55C), C32(H32A,H32B,H32C), C31(H31A,H31B,H31C),
 C91(H91A,H91B,H91C), C92(H92A,H92B,H92C), C93(H93A,H93B,H93C), C104(H10A,H10B,
 H10C), C103(H10D,H10E,H10F), C105(H10G,H10H,H10I), C54(H54A,H54B,H54C)
;
_shelx_shelxl_version_number 2014/7
_olex2_submission_special_instructions 'No special instructions were received'

loop_
_space_group_symop_operation_xyz
'x, y, z'
'-x, -y, z'
'-x+1/2, y+1/2, -z'
'x+1/2, -y+1/2, -z'

loop_
_atom_site_label
_atom_site_type_symbol
_atom_site_fract_x
_atom_site_fract_y
_atom_site_fract_z
_atom_site_U_iso_or_equiv
_atom_site_adp_type
_atom_site_occupancy
_atom_site_site_symmetry_order
_atom_site_calc_flag
_atom_site_refinement_flags_posn
_atom_site_refinement_flags_adp
_atom_site_refinement_flags_occupancy
_atom_site_disorder_assembly
_atom_site_disorder_group
Cd1 Cd 0.52771(3) 0.59288(6) 1.14075(4) 0.0347(3) Uani 1 1 d . U . . .
Cd2 Cd -0.02701(3) 0.59321(6) 1.10441(4) 0.0276(3) Uani 1 1 d . U . . .
Mn1 Mn 0.52413(10) 0.6601(2) 0.63708(12) 0.0445(10) Uani 0.763(5) 1 d . U . A 1
Mn2 Mn -0.02250(13) 0.6587(3) 0.60381(15) 0.0507(12) Uani 0.650(6) 1 d . U . B 1
O7 O 0.0369(2) 0.5391(5) 1.1025(4) 0.0296(17) Uani 1 1 d . U . . .
N3 N 0.5325(3) 0.5957(7) 1.0432(4) 0.0348(19) Uani 1 1 d . U . . .
C20 C 0.5179(6) 0.6516(10) 1.0181(6) 0.062(5) Uani 1 1 d . U . . .
H20 H 0.5050 0.6901 1.0385 0.074 Uiso 1 1 calc R . . . .
C19 C 0.5209(6) 0.6559(10) 0.9597(6) 0.061(4) Uani 1 1 d . U . . .
H19 H 0.5114 0.6994 0.9410 0.073 Uiso 1 1 calc R . . . .
C18 C 0.5368(4) 0.6013(9) 0.9302(6) 0.043(3) Uani 1 1 d . U . . .
C22 C 0.5499(5) 0.5397(10) 0.9582(6) 0.060(4) Uani 1 1 d . U . . .
H22 H 0.5594 0.4973 0.9382 0.072 Uiso 1 1 calc R . . . .
C21 C 0.5492(5) 0.5391(10) 1.0180(6) 0.057(4) Uani 1 1 d . U . . .
H21 H 0.5605 0.4989 1.0386 0.068 Uiso 1 1 calc R . . . .
O8 O 0.0309(3) 0.6633(5) 1.1000(4) 0.0330(17) Uani 1 1 d . U . . .
O9 O 0.4707(3) 0.6641(6) 1.1336(4) 0.0368(18) Uani 1 1 d . U . . .
C100 C 0.09416(16) 0.6124(5) 1.0948(4) 0.032(3) Uani 1 1 d . U . . .
C101 C 0.1167(2) 0.5478(4) 1.0989(4) 0.031(3) Uani 1 1 d G U . . .
H101 H 0.1049 0.4999 1.1036 0.037 Uiso 1 1 calc R . . . .
C96 C 0.1566(2) 0.5534(4) 1.0961(4) 0.038(3) Uani 1 1 d G U . . .
C97 C 0.17385(17) 0.6235(5) 1.0892(5) 0.047(3) Uani 1 1 d G U . . .
C98 C 0.1513(2) 0.6882(4) 1.0851(5) 0.061(3) Uani 1 1 d DG U . . .
C99 C 0.1115(2) 0.6826(4) 1.0879(4) 0.036(3) Uani 1 1 d G U . . .
H99 H 0.0961 0.7267 1.0851 0.043 Uiso 1 1 calc R . . . .
O2 O 0.5490(3) 0.5919(6) 0.5853(3) 0.0422(16) Uani 1 1 d . U . . .
C85 C 0.3837(2) 0.5498(4) 1.1295(4) 0.041(3) Uani 1 1 d . U . . .
H85 H 0.3948 0.5019 1.1371 0.050 Uiso 1 1 calc R . . . .
C86 C 0.40689(18) 0.6135(5) 1.1256(4) 0.045(3) Uani 1 1 d G U . . .
C87 C 0.3906(2) 0.6835(4) 1.1144(5) 0.047(3) Uani 1 1 d G U . . .
H87 H 0.4064 0.7271 1.1118 0.056 Uiso 1 1 calc R . . . .
C88 C 0.3510(3) 0.6898(4) 1.1070(5) 0.063(3) Uani 1 1 d DG U . . .
C89 C 0.32782(18) 0.6261(5) 1.1108(5) 0.052(3) Uani 1 1 d G U . . .
C84 C 0.3441(2) 0.5561(4) 1.1220(4) 0.044(3) Uani 1 1 d G U . . .
O3 O -0.0490(3) 0.6028(7) 0.5470(4) 0.0521(17) Uani 1 1 d . U . . .
C10 C 0.5396(3) 0.6028(6) 0.8678(2) 0.039(3) Uani 1 1 d . U . . .
C11 C 0.5709(2) 0.5680(5) 0.8423(3) 0.041(3) Uani 1 1 d G U . . .
H11 H 0.5897 0.5430 0.8644 0.049 Uiso 1 1 calc R . . . .
C12 C 0.5747(2) 0.5699(6) 0.7846(3) 0.047(3) Uani 1 1 d DG U . . .
C13 C 0.5472(3) 0.6066(6) 0.7523(2) 0.040(3) Uani 1 1 d G U . . .
C8 C 0.5159(2) 0.6413(5) 0.7777(3) 0.038(3) Uani 1 1 d G U . . .
C9 C 0.5121(2) 0.6394(5) 0.8355(3) 0.040(3) Uani 1 1 d G U . . .
H9 H 0.4907 0.6631 0.8528 0.048 Uiso 1 1 calc R . . . .
C59 C -0.0543(3) 0.5401(5) 0.9834(3) 0.047(4) Uani 1 1 d . U . . .
H59 H -0.0681 0.5030 1.0039 0.057 Uiso 1 1 calc R . . . .
C60 C -0.0560(3) 0.5406(5) 0.9254(3) 0.048(4) Uani 1 1 d G U . . .
H60 H -0.0709 0.5039 0.9063 0.058 Uiso 1 1 calc R . . . .
C56 C -0.0358(3) 0.5949(5) 0.8954(2) 0.042(3) Uani 1 1 d G U . . .
C57 C -0.0140(3) 0.6487(5) 0.9234(3) 0.046(4) Uani 1 1 d G U . . .
H57 H -0.0002 0.6858 0.9029 0.055 Uiso 1 1 calc R . . . .
C58 C -0.0123(3) 0.6482(5) 0.9813(3) 0.046(4) Uani 1 1 d G U . . .
H58 H 0.0026 0.6849 1.0005 0.055 Uiso 1 1 calc R . . . .
N8 N -0.0325(2) 0.5939(5) 1.0113(2) 0.0337(19) Uani 1 1 d G U . . .
O4 O -0.0505(3) 0.6012(7) 0.6598(4) 0.0544(18) Uani 1 1 d . U . . .
O1 O 0.5500(3) 0.6074(6) 0.6953(4) 0.0458(17) Uani 1 1 d . U . . .
N2 N 0.4764(4) 0.6521(7) 0.5877(4) 0.0448(18) Uani 1 1 d . U . . .
N6 N 0.0243(4) 0.6513(7) 0.6580(5) 0.0516(19) Uani 1 1 d . U . . .
O14 O -0.0956(3) 0.6293(6) 1.1145(5) 0.051(2) Uani 1 1 d . U . . .
N5 N 0.0214(4) 0.6680(7) 0.5500(5) 0.0486(18) Uani 1 1 d . U . . .
C38 C 0.5535(3) 0.5292(5) 0.3192(3) 0.040(3) Uani 1 1 d . U . . .
H38 H 0.5691 0.4928 0.3377 0.048 Uiso 1 1 calc R . . . .
C34 C 0.5315(3) 0.5796(5) 0.3501(2) 0.040(3) Uani 1 1 d G U . . .
C35 C 0.5087(3) 0.6328(5) 0.3231(3) 0.042(3) Uani 1 1 d G U . . .
H35 H 0.4937 0.6672 0.3442 0.050 Uiso 1 1 calc R . . . .
C36 C 0.5080(2) 0.6355(5) 0.2651(3) 0.042(3) Uani 1 1 d G U . . .
H36 H 0.4924 0.6718 0.2466 0.050 Uiso 1 1 calc R . . . .
N4 N 0.5300(2) 0.5851(5) 0.2342(2) 0.039(2) Uani 1 1 d G U . . .
C37 C 0.5527(3) 0.5319(5) 0.2612(3) 0.043(3) Uani 1 1 d G U . . .
H37 H 0.5678 0.4974 0.2401 0.052 Uiso 1 1 calc R . . . .
C48 C -0.0388(4) 0.5996(9) 0.8313(5) 0.043(3) Uani 1 1 d . U . . .
C49 C -0.0730(4) 0.5749(8) 0.8040(6) 0.040(3) Uani 1 1 d . U . . .
H49 H -0.0931 0.5551 0.8266 0.048 Uiso 1 1 calc R . . . .
C50 C -0.0791(4) 0.5779(9) 0.7467(6) 0.049(2) Uani 1 1 d D U . . .
C51 C -0.0473(5) 0.6001(10) 0.7153(6) 0.048(3) Uani 1 1 d . U . . .
C46 C -0.0128(5) 0.6223(9) 0.7424(6) 0.050(3) Uani 1 1 d . U . . .
C47 C -0.0100(5) 0.6210(10) 0.7995(6) 0.055(4) Uani 1 1 d . U . . .
H47 H 0.0135 0.6360 0.8165 0.066 Uiso 1 1 calc R . . . .
C26 C 0.5366(2) 0.5802(6) 0.4150(2) 0.041(3) Uani 1 1 d . U . . .
C27 C 0.5714(2) 0.5609(6) 0.4399(3) 0.039(3) Uani 1 1 d G U . . .
H27 H 0.5923 0.5444 0.4176 0.047 Uiso 1 1 calc R . . . .
C28 C 0.5755(2) 0.5658(6) 0.4975(3) 0.041(2) Uani 1 1 d DG U . . .
C29 C 0.5448(3) 0.5899(6) 0.5302(2) 0.037(3) Uani 1 1 d G U . . .
C24 C 0.5100(2) 0.6091(6) 0.5053(3) 0.040(3) Uani 1 1 d G U . . .
C25 C 0.5059(2) 0.6043(6) 0.4477(3) 0.038(3) Uani 1 1 d G U . . .
H25 H 0.4822 0.6175 0.4307 0.046 Uiso 1 1 calc R . . . .
N1 N 0.4823(4) 0.6827(7) 0.6935(5) 0.0450(18) Uani 1 1 d . U . . .
O12 O 0.5966(3) 0.6274(7) 1.1509(5) 0.056(2) Uani 1 1 d . U . . .
C14 C 0.6114(4) 0.5365(9) 0.7570(6) 0.056(2) Uani 1 1 d D U . . .
C62 C -0.0103(2) 0.6189(6) 0.4669(3) 0.042(3) Uani 1 1 d . U . . .
C67 C -0.0053(2) 0.6109(6) 0.4096(3) 0.044(3) Uani 1 1 d G U . . .
H67 H 0.0182 0.6258 0.3927 0.053 Uiso 1 1 calc R . . . .
C66 C -0.0348(3) 0.5811(6) 0.3771(2) 0.041(3) Uani 1 1 d G U . . .
C65 C -0.0692(2) 0.5593(5) 0.4018(3) 0.039(3) Uani 1 1 d G U . . .
H65 H -0.0893 0.5390 0.3796 0.046 Uiso 1 1 calc R . . . .
C64 C -0.0742(2) 0.5673(6) 0.4591(3) 0.048(2) Uani 1 1 d DG U . . .
C63 C -0.0448(3) 0.5971(6) 0.4916(2) 0.048(3) Uani 1 1 d G U . . .
C106 C 0.0528(4) 0.6069(8) 1.0993(5) 0.026(2) Uani 1 1 d . U . . .
C5 C 0.3751(5) 0.7338(10) 0.6128(6) 0.052(3) Uani 1 1 d . U . . .
H5A H 0.3571 0.7633 0.5893 0.063 Uiso 1 1 calc R . . . .
H5B H 0.3624 0.6854 0.6224 0.063 Uiso 1 1 calc R . . . .
C61 C 0.0216(5) 0.6537(9) 0.4977(6) 0.050(3) Uani 1 1 d . U . . .
H61 H 0.0440 0.6665 0.4772 0.060 Uiso 1 1 calc R . . . .
C30 C 0.6155(4) 0.5485(8) 0.5211(6) 0.047(2) Uani 1 1 d D U . . .
C53 C -0.1467(5) 0.5336(10) 0.7667(6) 0.060(3) Uani 1 1 d D U . . .
H53A H -0.1366 0.4903 0.7876 0.089 Uiso 1 1 calc GR . . . .
H53B H -0.1710 0.5195 0.7487 0.089 Uiso 1 1 calc GR . . . .
H53C H -0.1512 0.5757 0.7925 0.089 Uiso 1 1 calc GR . . . .
C41 C 0.0911(5) 0.7118(10) 0.6659(6) 0.055(3) Uani 1 1 d . U . . .
H41A H 0.0966 0.6842 0.7010 0.066 Uiso 1 1 calc R . . . .
H41B H 0.0805 0.7618 0.6759 0.066 Uiso 1 1 calc R . . . .
C76 C -0.0541(4) 0.5321(8) 0.2842(6) 0.038(3) Uani 1 1 d . U . . .
H76 H -0.0712 0.4977 0.3019 0.045 Uiso 1 1 calc R . . . .
C72 C -0.0307(4) 0.5778(8) 0.3146(5) 0.038(3) Uani 1 1 d . U . . .
C73 C -0.0053(5) 0.6232(9) 0.2880(6) 0.042(3) Uani 1 1 d . U . . .
H73 H 0.0123 0.6530 0.3090 0.051 Uiso 1 1 calc R . . . .
C74 C -0.0048(4) 0.6263(8) 0.2310(6) 0.036(3) Uani 1 1 d . U . . .
H74 H 0.0125 0.6595 0.2125 0.043 Uiso 1 1 calc R . . . .
N7 N -0.0281(3) 0.5838(6) 0.2018(4) 0.026(2) Uani 1 1 d . U . . .
C75 C -0.0523(4) 0.5376(8) 0.2258(6) 0.039(3) Uani 1 1 d . U . . .
H75 H -0.0688 0.5075 0.2035 0.047 Uiso 1 1 calc R . . . .
O11 O 0.5562(3) 0.7181(6) 1.1595(5) 0.057(2) Uani 1 1 d . U . . .
C52 C -0.1176(4) 0.5574(9) 0.7223(6) 0.056(2) Uani 1 1 d D U . . .
O6 O 0.2902(3) 0.6334(6) 1.1055(5) 0.062(2) Uani 1 1 d . U . . .
C43 C 0.1195(5) 0.7652(9) 0.5800(6) 0.049(3) Uani 1 1 d . U . . .
H43A H 0.1437 0.7718 0.5589 0.059 Uiso 1 1 calc R . . . .
H43B H 0.1095 0.8160 0.5894 0.059 Uiso 1 1 calc R . . . .
C6 C 0.4114(5) 0.7181(10) 0.5804(6) 0.052(3) Uani 1 1 d . U . . .
H6A H 0.4049 0.6895 0.5462 0.062 Uiso 1 1 calc R . . . .
H6B H 0.4231 0.7666 0.5688 0.062 Uiso 1 1 calc R . . . .
C17 C 0.6331(5) 0.5948(10) 0.7213(6) 0.057(3) Uani 1 1 d D U . . .
H17A H 0.6170 0.6098 0.6896 0.085 Uiso 1 1 calc GR . . . .
H17B H 0.6571 0.5725 0.7076 0.085 Uiso 1 1 calc GR . . . .
H17C H 0.6390 0.6393 0.7441 0.085 Uiso 1 1 calc GR . . . .
N58 N 0.2141(3) 0.4738(7) 1.0966(6) 0.057(2) Uani 1 1 d . U . . .
C23 C 0.4785(5) 0.6352(8) 0.5336(6) 0.041(3) Uani 1 1 d . U . . .
H23 H 0.4557 0.6421 0.5124 0.050 Uiso 1 1 calc R . . . .
O17 O 0.5460(4) 0.7423(8) 0.6257(5) 0.043(2) Uani 0.763(5) 1 d . U . A 1
C68 C -0.1141(4) 0.5498(9) 0.4865(6) 0.052(2) Uani 1 1 d D U . . .
C33 C 0.6456(4) 0.5279(10) 0.4773(6) 0.050(3) Uani 1 1 d D U . . .
H33A H 0.6357 0.4871 0.4537 0.076 Uiso 1 1 calc GR . . . .
H33B H 0.6692 0.5112 0.4959 0.076 Uiso 1 1 calc GR . . . .
H33C H 0.6511 0.5722 0.4542 0.076 Uiso 1 1 calc GR . . . .
C71 C -0.1447(5) 0.5288(10) 0.4418(6) 0.058(3) Uani 1 1 d D U . . .
H71A H -0.1452 0.5677 0.4127 0.086 Uiso 1 1 calc GR . . . .
H71B H -0.1701 0.5255 0.4595 0.086 Uiso 1 1 calc GR . . . .
H71C H -0.1382 0.4800 0.4251 0.086 Uiso 1 1 calc GR . . . .
O5 O 0.2116(3) 0.6309(6) 1.0875(5) 0.0562(19) Uani 1 1 d . U . . .
N76 N 0.2868(4) 0.4789(8) 1.1240(7) 0.059(2) Uani 1 1 d . U . . .
C94 C 0.4496(4) 0.6066(9) 1.1336(5) 0.034(2) Uani 1 1 d . U . . .
C15 C 0.6389(5) 0.5014(10) 0.8001(6) 0.063(3) Uani 1 1 d D U . . .
H15A H 0.6470 0.5402 0.8268 0.094 Uiso 1 1 calc GR . . . .
H15B H 0.6615 0.4809 0.7809 0.094 Uiso 1 1 calc GR . . . .
H15C H 0.6256 0.4607 0.8200 0.094 Uiso 1 1 calc GR . . . .
C45 C 0.0215(5) 0.6428(9) 0.7107(6) 0.054(3) Uani 1 1 d . U . . .
H45 H 0.0444 0.6506 0.7317 0.065 Uiso 1 1 calc R . . . .
C79 C 0.2912(5) 0.3347(10) 1.1299(10) 0.074(4) Uani 1 1 d . U . . .
H79A H 0.3015 0.3319 1.0914 0.088 Uiso 1 1 calc R . . . .
H79B H 0.3133 0.3381 1.1558 0.088 Uiso 1 1 calc R . . . .
C44 C 0.0902(5) 0.7242(10) 0.5431(6) 0.047(3) Uani 1 1 d . U . . .
H44A H 0.0842 0.7552 0.5099 0.056 Uiso 1 1 calc R . . . .
H44B H 0.1009 0.6754 0.5304 0.056 Uiso 1 1 calc R . . . .
C42 C 0.1278(5) 0.7222(10) 0.6338(6) 0.055(3) Uani 1 1 d . U . . .
H42A H 0.1391 0.6723 0.6249 0.066 Uiso 1 1 calc R . . . .
H42B H 0.1466 0.7507 0.6567 0.066 Uiso 1 1 calc R . . . .
C16 C 0.5992(5) 0.4699(9) 0.7204(6) 0.061(3) Uani 1 1 d D U . . .
H16A H 0.5837 0.4347 0.7425 0.091 Uiso 1 1 calc GR . . . .
H16B H 0.6222 0.4438 0.7065 0.091 Uiso 1 1 calc GR . . . .
H16C H 0.5841 0.4884 0.6888 0.091 Uiso 1 1 calc GR . . . .
C70 C -0.1308(5) 0.6158(9) 0.5194(6) 0.051(3) Uani 1 1 d D U . . .
H70A H -0.1145 0.6259 0.5520 0.076 Uiso 1 1 calc GR . . . .
H70B H -0.1568 0.6032 0.5319 0.076 Uiso 1 1 calc GR . . . .
H70C H -0.1316 0.6608 0.4957 0.076 Uiso 1 1 calc GR . . . .
C77 C 0.2328(4) 0.4021(10) 1.0963(9) 0.063(3) Uani 1 1 d . U . . .
H77 H 0.2434 0.3942 1.0580 0.076 Uiso 1 1 calc R . . . .
C82 C 0.2072(4) 0.3335(9) 1.1098(9) 0.068(4) Uani 1 1 d . U . . .
H82A H 0.1850 0.3318 1.0840 0.082 Uiso 1 1 calc R . . . .
H82B H 0.1974 0.3372 1.1485 0.082 Uiso 1 1 calc R . . . .
C4 C 0.3836(5) 0.7769(10) 0.6652(6) 0.052(3) Uani 1 1 d . U . . .
H4A H 0.3597 0.7810 0.6876 0.063 Uiso 1 1 calc R . . . .
H4B H 0.3918 0.8287 0.6552 0.063 Uiso 1 1 calc R . . . .
C1 C 0.4398(5) 0.6745(9) 0.6134(6) 0.046(2) Uani 1 1 d . U . . .
H1 H 0.4267 0.6274 0.6266 0.055 Uiso 1 1 calc R . . . .
O18 O -0.0425(4) 0.7417(9) 0.6051(6) 0.044(3) Uani 0.650(6) 1 d . U . B 1
C39 C 0.0545(5) 0.7109(10) 0.5760(6) 0.049(2) Uani 1 1 d . U . . .
H39 H 0.0443 0.7619 0.5861 0.058 Uiso 1 1 calc R . . . .
C3 C 0.4157(5) 0.7388(10) 0.7018(6) 0.051(3) Uani 1 1 d . U . . .
H3A H 0.4234 0.7733 0.7324 0.061 Uiso 1 1 calc R . . . .
H3B H 0.4058 0.6916 0.7185 0.061 Uiso 1 1 calc R . . . .
C69 C -0.1102(5) 0.4796(9) 0.5232(6) 0.060(3) Uani 1 1 d D U . . .
H69A H -0.1062 0.4351 0.4996 0.090 Uiso 1 1 calc GR . . . .
H69B H -0.1337 0.4730 0.5453 0.090 Uiso 1 1 calc GR . . . .
H69C H -0.0882 0.4857 0.5484 0.090 Uiso 1 1 calc GR . . . .
O16 O -0.0545(3) 0.7195(6) 1.1267(5) 0.058(3) Uani 1 1 d . U . . .
C7 C 0.4848(5) 0.6768(9) 0.7488(6) 0.045(3) Uani 1 1 d . U . . .
H7 H 0.4645 0.6975 0.7705 0.054 Uiso 1 1 calc R . . . .
C55 C -0.1113(5) 0.4896(10) 0.6838(6) 0.065(3) Uani 1 1 d D U . . .
H55A H -0.0948 0.5046 0.6525 0.098 Uiso 1 1 calc GR . . . .
H55B H -0.1361 0.4721 0.6695 0.098 Uiso 1 1 calc GR . . . .
H55C H -0.0989 0.4488 0.7047 0.098 Uiso 1 1 calc GR . . . .
C32 C 0.6120(5) 0.4808(9) 0.5623(6) 0.053(3) Uani 1 1 d D U . . .
H32A H 0.5923 0.4921 0.5904 0.080 Uiso 1 1 calc GR . . . .
H32B H 0.6368 0.4726 0.5809 0.080 Uiso 1 1 calc GR . . . .
H32C H 0.6047 0.4352 0.5417 0.080 Uiso 1 1 calc GR . . . .
C78 C 0.2662(4) 0.4048(10) 1.1358(9) 0.064(3) Uani 1 1 d . U . . .
H78 H 0.2560 0.4065 1.1748 0.077 Uiso 1 1 calc R . . . .
C2 C 0.4497(5) 0.7219(10) 0.6654(6) 0.047(2) Uani 1 1 d . U . . .
H2 H 0.4598 0.7714 0.6518 0.057 Uiso 1 1 calc R . . . .
C90 C 0.3334(4) 0.7676(9) 1.0934(8) 0.070(3) Uani 1 1 d D U . . .
C31 C 0.6318(5) 0.6180(8) 0.5535(6) 0.048(3) Uani 1 1 d D U . . .
H31A H 0.6356 0.6601 0.5275 0.073 Uiso 1 1 calc GR . . . .
H31B H 0.6565 0.6045 0.5705 0.073 Uiso 1 1 calc GR . . . .
H31C H 0.6136 0.6330 0.5827 0.073 Uiso 1 1 calc GR . . . .
C95 C 0.1777(4) 0.4832(9) 1.0974(7) 0.042(3) Uani 1 1 d . U . . .
H95 H 0.1626 0.4384 1.0991 0.050 Uiso 1 1 calc R . . . .
C83 C 0.3223(4) 0.4864(9) 1.1275(7) 0.051(3) Uani 1 1 d . U . . .
H83 H 0.3368 0.4418 1.1345 0.061 Uiso 1 1 calc R . . . .
O18A O 0.0000 0.5000 0.5987(15) 0.051(3) Uani 0.350(6) 2 d S TU P B 2
Mn2A Mn -0.0149(2) 0.5942(6) 0.6040(3) 0.0558(18) Uani 0.350(6) 1 d . U . B 2
N9 N 0.5895(4) 0.6954(9) 1.1642(6) 0.059(3) Uani 1 1 d . U . . .
N10 N -0.0891(4) 0.6948(9) 1.1301(7) 0.071(4) Uani 1 1 d . U . . .
C81 C 0.2326(5) 0.2591(10) 1.1029(10) 0.078(4) Uani 1 1 d . U . . .
H81A H 0.2172 0.2140 1.1130 0.094 Uiso 1 1 calc R . . . .
H81B H 0.2410 0.2537 1.0636 0.094 Uiso 1 1 calc R . . . .
O19 O 0.2367(5) 0.5693(11) 1.1900(10) 0.052(3) Uani 0.497(8) 1 d . U . C 1
C80 C 0.2688(5) 0.2650(10) 1.1422(10) 0.081(4) Uani 1 1 d . U . . .
H80A H 0.2603 0.2658 1.1816 0.097 Uiso 1 1 calc R . . . .
H80B H 0.2854 0.2202 1.1367 0.097 Uiso 1 1 calc R . . . .
C91 C 0.3108(5) 0.7664(10) 1.0387(8) 0.073(4) Uani 1 1 d D U . . .
H91A H 0.3287 0.7602 1.0074 0.109 Uiso 1 1 calc GR . . . .
H91B H 0.2967 0.8140 1.0345 0.109 Uiso 1 1 calc GR . . . .
H91C H 0.2926 0.7242 1.0392 0.109 Uiso 1 1 calc GR . . . .
C92 C 0.3639(5) 0.8305(10) 1.0894(9) 0.074(4) Uani 1 1 d D U . . .
H92A H 0.3805 0.8290 1.1225 0.111 Uiso 1 1 calc GR . . . .
H92B H 0.3511 0.8797 1.0874 0.111 Uiso 1 1 calc GR . . . .
H92C H 0.3796 0.8229 1.0559 0.111 Uiso 1 1 calc GR . . . .
O13 O 0.6163(3) 0.7363(8) 1.1839(6) 0.088(4) Uani 1 1 d . U . . .
C40 C 0.0620(5) 0.6687(10) 0.6325(6) 0.050(2) Uani 1 1 d . U . . .
H40 H 0.0740 0.6191 0.6228 0.060 Uiso 1 1 calc R . . . .
C93 C 0.3088(5) 0.7896(11) 1.1448(8) 0.075(4) Uani 1 1 d D U . . .
H93A H 0.2897 0.7501 1.1519 0.113 Uiso 1 1 calc GR . . . .
H93B H 0.2957 0.8376 1.1375 0.113 Uiso 1 1 calc GR . . . .
H93C H 0.3255 0.7949 1.1776 0.113 Uiso 1 1 calc GR . . . .
O15 O -0.1136(4) 0.7382(9) 1.1453(10) 0.149(8) Uani 1 1 d . U . . .
O17A O 0.5000 0.5000 0.655(2) 0.046(4) Uani 0.237(5) 2 d S TU P A 2
C102 C 0.1694(4) 0.7674(9) 1.0793(8) 0.074(3) Uani 1 1 d D U . . .
V1 V 0.24843(17) 0.5624(4) 1.1222(5) 0.0584(18) Uani 0.497(8) 1 d . U . C 1
O19A O 0.2620(5) 0.5421(11) 1.0179(10) 0.054(3) Uani 0.503(8) 1 d . U . C 2
V2 V 0.25269(17) 0.5601(4) 1.0796(5) 0.0579(17) Uani 0.503(8) 1 d . U . C 2
C104 C 0.1939(5) 0.7725(10) 1.0270(8) 0.079(4) Uani 1 1 d D U . . .
H10A H 0.2157 0.7377 1.0301 0.119 Uiso 1 1 calc GR . . . .
H10B H 0.2035 0.8243 1.0227 0.119 Uiso 1 1 calc GR . . . .
H10C H 0.1784 0.7589 0.9944 0.119 Uiso 1 1 calc GR . . . .
C103 C 0.1946(5) 0.7878(11) 1.1297(8) 0.079(4) Uani 1 1 d D U . . .
H10D H 0.1807 0.7760 1.1643 0.119 Uiso 1 1 calc GR . . . .
H10E H 0.2006 0.8419 1.1288 0.119 Uiso 1 1 calc GR . . . .
H10F H 0.2185 0.7586 1.1284 0.119 Uiso 1 1 calc GR . . . .
C105 C 0.1394(5) 0.8313(9) 1.0734(10) 0.080(4) Uani 1 1 d D U . . .
H10G H 0.1245 0.8236 1.0392 0.120 Uiso 1 1 calc GR . . . .
H10H H 0.1527 0.8801 1.0715 0.120 Uiso 1 1 calc GR . . . .
H10I H 0.1221 0.8307 1.1057 0.120 Uiso 1 1 calc GR . . . .
O10 O 0.4636(2) 0.5413(6) 1.1386(4) 0.0339(18) Uani 1 1 d . U . . .
C54 C -0.1343(5) 0.6246(9) 0.6898(6) 0.053(3) Uani 1 1 d D U . . .
H54A H -0.1381 0.6673 0.7152 0.080 Uiso 1 1 calc GR . . . .
H54B H -0.1591 0.6101 0.6734 0.080 Uiso 1 1 calc GR . . . .
H54C H -0.1165 0.6393 0.6601 0.080 Uiso 1 1 calc GR . . . .
Mn1A Mn 0.5167(3) 0.5954(8) 0.6474(4) 0.0481(19) Uani 0.237(5) 1 d . U . A 2

loop_
_atom_site_aniso_label
_atom_site_aniso_U_11
_atom_site_aniso_U_22
_atom_site_aniso_U_33
_atom_site_aniso_U_23
_atom_site_aniso_U_13
_atom_site_aniso_U_12
Cd1 0.0216(6) 0.0658(7) 0.0166(6) 0.0047(5) -0.0016(5) -0.0024(7)
Cd2 0.0209(5) 0.0487(6) 0.0133(5) -0.0005(5) 0.0010(4) 0.0025(6)
Mn1 0.0506(19) 0.063(2) 0.0197(15) 0.0041(13) -0.0005(13) -0.0047(17)
Mn2 0.059(2) 0.076(3) 0.0170(16) -0.0006(16) -0.0008(15) 0.014(2)
O7 0.022(3) 0.046(3) 0.020(4) -0.001(3) 0.001(2) 0.004(2)
N3 0.031(4) 0.056(4) 0.017(2) 0.006(2) 0.005(2) 0.003(3)
C20 0.094(11) 0.071(5) 0.020(3) 0.005(3) 0.002(3) 0.035(6)
C19 0.099(11) 0.065(5) 0.019(3) 0.004(3) 0.002(3) 0.028(6)
C18 0.057(7) 0.054(5) 0.019(2) 0.001(2) -0.001(2) 0.006(5)
C22 0.095(11) 0.067(5) 0.019(3) 0.006(2) 0.009(3) 0.028(6)
C21 0.079(10) 0.070(5) 0.020(3) 0.007(2) 0.007(3) 0.029(6)
O8 0.024(2) 0.047(3) 0.028(4) 0.000(3) 0.002(2) 0.005(2)
O9 0.024(2) 0.061(3) 0.025(4) -0.004(3) -0.003(2) -0.005(2)
C100 0.023(2) 0.048(3) 0.025(7) -0.006(3) 0.001(2) 0.0034(19)
C101 0.021(2) 0.047(3) 0.025(7) -0.007(3) -0.001(3) 0.002(2)
C96 0.021(2) 0.048(3) 0.045(8) -0.010(3) -0.001(3) 0.001(2)
C97 0.020(2) 0.049(3) 0.072(9) -0.007(3) 0.000(3) 0.0006(19)
C98 0.025(3) 0.050(3) 0.108(9) -0.001(3) 0.005(3) 0.003(2)
C99 0.025(3) 0.048(3) 0.035(8) -0.005(3) 0.002(3) 0.003(2)
O2 0.052(3) 0.061(4) 0.014(2) 0.003(2) -0.0050(18) 0.000(3)
C85 0.020(3) 0.055(4) 0.049(8) -0.021(4) 0.004(3) 0.001(2)
C86 0.023(2) 0.058(4) 0.053(8) -0.015(4) -0.003(2) -0.0028(19)
C87 0.026(3) 0.058(4) 0.056(9) -0.016(4) -0.004(3) -0.002(2)
C88 0.027(3) 0.059(3) 0.104(8) -0.014(3) -0.010(3) -0.002(2)
C89 0.021(2) 0.056(3) 0.079(9) -0.020(3) -0.002(3) 0.002(2)
C84 0.021(3) 0.054(3) 0.056(8) -0.024(3) 0.001(3) 0.001(2)
O3 0.065(3) 0.075(4) 0.017(2) 0.001(2) 0.0001(19) 0.005(3)
C10 0.053(5) 0.045(6) 0.019(2) 0.000(2) -0.001(2) -0.002(4)
C11 0.055(5) 0.048(7) 0.019(3) -0.002(3) -0.002(2) 0.000(5)
C12 0.062(4) 0.060(6) 0.019(3) -0.002(2) -0.001(2) 0.008(4)
C13 0.053(4) 0.048(6) 0.018(2) 0.000(2) 0.0019(19) -0.001(4)
C8 0.051(4) 0.045(6) 0.016(2) -0.002(2) 0.000(2) -0.003(4)
C9 0.054(5) 0.050(7) 0.017(3) -0.001(3) 0.001(2) 0.002(5)
C59 0.062(7) 0.060(6) 0.019(3) 0.007(3) -0.005(3) -0.015(6)
C60 0.068(8) 0.056(6) 0.020(3) 0.006(3) -0.005(3) -0.009(6)
C56 0.059(6) 0.048(5) 0.019(2) 0.003(2) -0.002(2) 0.000(5)
C57 0.068(7) 0.054(6) 0.016(3) 0.002(3) 0.004(3) -0.010(6)
C58 0.063(8) 0.058(6) 0.016(3) 0.002(3) 0.005(3) -0.014(6)
N8 0.033(4) 0.047(4) 0.021(2) 0.005(2) 0.001(2) 0.005(3)
O4 0.065(3) 0.081(4) 0.017(2) 0.000(2) -0.0066(19) 0.004(3)
O1 0.057(3) 0.063(4) 0.017(2) 0.000(2) 0.0024(18) 0.004(3)
N2 0.052(3) 0.061(4) 0.021(2) 0.005(2) -0.0010(18) -0.003(2)
N6 0.060(3) 0.075(5) 0.019(2) 0.002(2) -0.0026(18) 0.007(3)
O14 0.028(3) 0.066(4) 0.058(6) -0.005(4) 0.005(3) 0.011(3)
N5 0.058(3) 0.067(4) 0.021(2) -0.001(2) -0.0006(19) 0.014(3)
C38 0.039(6) 0.059(6) 0.021(3) -0.004(3) -0.005(3) -0.010(5)
C34 0.040(5) 0.057(6) 0.022(3) -0.002(2) -0.003(2) -0.011(5)
C35 0.041(6) 0.062(6) 0.022(3) -0.001(3) 0.000(3) -0.007(5)
C36 0.041(7) 0.062(6) 0.022(3) -0.001(3) 0.002(3) -0.006(5)
N4 0.033(6) 0.061(6) 0.022(3) -0.004(3) -0.003(3) -0.009(5)
C37 0.043(7) 0.065(6) 0.021(3) -0.004(3) -0.005(3) -0.003(5)
C48 0.060(4) 0.049(7) 0.019(2) 0.002(2) -0.003(2) 0.005(4)
C49 0.059(4) 0.042(8) 0.019(3) -0.003(3) -0.003(2) 0.008(4)
C50 0.063(3) 0.066(6) 0.019(3) -0.003(3) -0.005(2) 0.005(3)
C51 0.061(3) 0.064(8) 0.018(2) -0.001(2) -0.0052(19) 0.007(4)
C46 0.061(3) 0.072(9) 0.017(2) 0.003(3) -0.004(2) 0.004(4)
C47 0.064(4) 0.083(10) 0.018(3) 0.004(3) -0.004(2) -0.006(5)
C26 0.043(4) 0.058(7) 0.021(2) -0.001(2) -0.005(2) -0.010(4)
C27 0.042(4) 0.056(8) 0.019(3) -0.002(3) -0.005(2) -0.009(4)
C28 0.047(3) 0.059(6) 0.018(3) -0.002(3) -0.007(2) -0.006(3)
C29 0.047(3) 0.049(7) 0.015(2) 0.004(2) -0.0051(19) -0.007(3)
C24 0.047(3) 0.054(8) 0.019(2) 0.004(3) -0.005(2) -0.006(4)
C25 0.043(4) 0.053(8) 0.019(3) 0.004(3) -0.004(2) -0.009(4)
N1 0.052(3) 0.062(4) 0.021(2) 0.002(2) 0.0008(18) -0.001(3)
O12 0.027(3) 0.084(4) 0.056(5) 0.008(4) -0.006(3) -0.012(3)
C14 0.067(4) 0.074(5) 0.026(4) -0.003(3) 0.002(3) 0.015(4)
C62 0.059(4) 0.049(7) 0.019(3) 0.004(3) 0.001(2) 0.015(4)
C67 0.057(4) 0.055(8) 0.020(3) 0.001(3) 0.002(2) 0.010(4)
C66 0.056(4) 0.045(7) 0.021(2) 0.004(2) 0.002(2) 0.012(4)
C65 0.054(4) 0.044(7) 0.018(3) 0.008(3) 0.000(2) 0.014(4)
C64 0.062(3) 0.063(6) 0.018(3) 0.005(3) 0.001(2) 0.007(3)
C63 0.061(3) 0.064(7) 0.018(2) 0.002(2) 0.0009(19) 0.009(4)
C106 0.022(2) 0.047(3) 0.010(6) -0.002(3) 0.000(2) 0.0035(19)
C5 0.058(4) 0.060(7) 0.038(5) 0.002(5) -0.005(3) 0.000(4)
C61 0.061(4) 0.067(7) 0.022(2) -0.001(3) 0.000(2) 0.010(4)
C30 0.049(3) 0.067(5) 0.025(4) -0.004(3) -0.011(3) -0.003(3)
C53 0.068(5) 0.086(7) 0.025(5) -0.007(4) -0.008(4) -0.004(5)
C41 0.066(4) 0.078(7) 0.021(4) 0.009(4) -0.007(3) 0.002(4)
C76 0.050(6) 0.044(6) 0.019(3) 0.004(3) 0.005(3) 0.001(5)
C72 0.051(5) 0.042(6) 0.022(2) 0.002(2) 0.002(2) 0.004(5)
C73 0.057(6) 0.050(6) 0.020(3) -0.001(3) 0.001(2) -0.005(5)
C74 0.043(5) 0.045(5) 0.021(3) 0.000(3) 0.002(3) -0.010(5)
N7 0.028(2) 0.028(2) 0.022(2) 0.0011(13) 0.0017(14) 0.0025(14)
C75 0.048(5) 0.051(6) 0.019(3) 0.003(3) 0.003(3) -0.015(5)
O11 0.033(3) 0.078(4) 0.058(6) -0.001(3) -0.011(3) -0.011(3)
C52 0.065(4) 0.079(6) 0.024(4) -0.006(3) -0.008(3) 0.001(3)
O6 0.022(2) 0.054(3) 0.110(5) -0.014(3) -0.004(2) 0.000(2)
C43 0.060(5) 0.068(7) 0.019(4) 0.009(4) -0.005(3) 0.011(4)
C6 0.058(4) 0.064(7) 0.033(4) 0.002(4) -0.007(3) 0.000(4)
C17 0.066(6) 0.077(6) 0.027(5) -0.002(4) 0.000(4) 0.014(5)
N58 0.018(2) 0.050(2) 0.101(5) -0.012(3) -0.003(3) 0.0007(19)
C23 0.049(3) 0.055(7) 0.020(2) 0.006(3) -0.002(2) -0.004(4)
O17 0.048(5) 0.059(3) 0.020(5) 0.001(3) -0.001(3) -0.001(3)
C68 0.064(4) 0.070(5) 0.023(4) 0.005(3) 0.005(3) 0.004(3)
C33 0.050(5) 0.072(7) 0.029(5) -0.005(4) -0.010(4) -0.003(4)
C71 0.068(5) 0.077(7) 0.028(5) 0.004(4) 0.002(4) 0.001(5)
O5 0.019(2) 0.050(3) 0.099(5) -0.011(3) -0.001(2) 0.001(2)
N76 0.020(2) 0.053(3) 0.106(5) -0.014(3) -0.004(3) 0.0035(19)
C94 0.023(2) 0.060(3) 0.019(6) -0.008(3) 0.001(2) -0.0034(19)
C15 0.075(6) 0.083(7) 0.030(5) -0.003(4) -0.001(4) 0.021(5)
C45 0.062(4) 0.081(9) 0.019(2) 0.003(3) -0.003(2) 0.002(4)
C79 0.030(4) 0.055(3) 0.136(11) -0.014(4) -0.010(5) 0.006(3)
C44 0.058(4) 0.064(7) 0.020(4) 0.009(4) -0.004(3) 0.016(4)
C42 0.064(4) 0.078(8) 0.023(4) 0.015(5) -0.008(3) 0.005(4)
C16 0.078(7) 0.075(6) 0.030(5) -0.005(4) 0.000(4) 0.014(5)
C70 0.060(6) 0.070(6) 0.022(5) 0.006(4) 0.004(4) 0.002(4)
C77 0.024(3) 0.051(3) 0.113(7) -0.013(3) -0.005(3) 0.003(2)
C82 0.027(4) 0.053(3) 0.125(10) -0.007(4) -0.011(5) 0.001(3)
C4 0.055(4) 0.063(7) 0.038(5) 0.001(4) -0.003(3) -0.002(4)
C1 0.053(3) 0.061(5) 0.024(3) 0.004(3) 0.000(2) -0.003(3)
O18 0.049(5) 0.072(4) 0.012(5) -0.003(3) -0.001(4) 0.008(3)
C39 0.060(3) 0.067(5) 0.019(3) 0.002(3) -0.002(2) 0.012(3)
C3 0.054(4) 0.066(7) 0.033(4) 0.000(4) 0.001(3) 0.000(4)
C69 0.075(7) 0.073(6) 0.031(5) 0.009(4) 0.003(4) 0.003(4)
O16 0.036(3) 0.063(4) 0.076(6) -0.011(4) 0.005(3) 0.011(3)
C7 0.054(4) 0.061(7) 0.021(2) 0.003(2) 0.001(2) 0.003(5)
C55 0.082(7) 0.082(6) 0.033(5) -0.012(4) -0.003(5) -0.001(5)
C32 0.056(6) 0.071(6) 0.033(5) 0.001(4) -0.009(4) -0.001(4)
C78 0.024(3) 0.054(3) 0.115(6) -0.010(3) -0.006(3) 0.002(2)
C2 0.053(3) 0.064(5) 0.026(3) 0.002(3) -0.002(2) 0.000(3)
C90 0.034(4) 0.060(4) 0.116(7) -0.013(4) -0.013(4) 0.001(3)
C31 0.051(6) 0.068(6) 0.026(5) -0.003(4) -0.015(4) -0.003(4)
C95 0.019(2) 0.048(3) 0.058(8) -0.009(3) -0.003(3) 0.000(2)
C83 0.019(2) 0.054(3) 0.079(9) -0.020(4) -0.001(3) 0.003(2)
O18A 0.064(7) 0.073(4) 0.017(7) 0.000 0.000 0.002(4)
Mn2A 0.070(3) 0.076(4) 0.022(2) 0.0014(19) -0.0063(18) 0.002(3)
N9 0.032(3) 0.083(4) 0.062(8) 0.007(4) -0.011(3) -0.011(3)
N10 0.035(3) 0.071(4) 0.107(10) -0.020(5) 0.011(4) 0.009(3)
C81 0.032(5) 0.054(4) 0.148(11) -0.011(4) -0.015(6) 0.005(3)
O19 0.011(5) 0.044(6) 0.103(4) -0.011(3) -0.007(3) 0.004(4)
C80 0.033(5) 0.057(4) 0.151(11) -0.006(4) -0.017(6) 0.003(3)
C91 0.040(6) 0.061(7) 0.117(7) -0.014(5) -0.015(5) 0.004(5)
C92 0.038(5) 0.064(5) 0.119(9) -0.013(5) -0.013(5) -0.002(4)
O13 0.044(4) 0.099(6) 0.121(10) -0.010(6) -0.027(5) -0.015(4)
C40 0.060(3) 0.071(6) 0.019(3) 0.005(3) -0.003(2) 0.009(3)
C93 0.038(6) 0.069(7) 0.119(8) -0.016(5) -0.010(5) 0.002(5)
O15 0.048(5) 0.104(6) 0.29(2) -0.083(9) 0.035(6) 0.011(4)
O17A 0.059(7) 0.062(4) 0.016(7) 0.000 0.000 0.003(4)
C102 0.037(4) 0.052(3) 0.134(8) 0.001(4) 0.007(4) -0.002(3)
V1 0.018(2) 0.052(2) 0.105(5) -0.012(3) -0.005(2) 0.0027(18)
O19A 0.011(5) 0.047(6) 0.104(4) -0.013(3) -0.002(3) -0.003(4)
V2 0.017(2) 0.051(2) 0.106(4) -0.014(3) -0.004(2) 0.0016(18)
C104 0.046(6) 0.055(7) 0.136(8) 0.002(5) 0.012(5) -0.003(5)
C103 0.042(6) 0.059(7) 0.137(8) -0.004(5) 0.004(5) -0.002(5)
C105 0.045(6) 0.056(5) 0.140(10) 0.000(5) 0.005(5) 0.002(4)
O10 0.023(3) 0.060(3) 0.018(4) -0.005(3) 0.004(2) -0.003(2)
C54 0.063(6) 0.078(6) 0.018(5) -0.010(4) -0.008(4) 0.001(4)
Mn1A 0.060(3) 0.063(4) 0.021(2) 0.0016(19) 0.0008(19) 0.004(3)

loop_
_atom_type_symbol
_atom_type_description
_atom_type_scat_dispersion_real
_atom_type_scat_dispersion_imag
_atom_type_scat_source
C C 0.0181 0.0091 'International Tables Vol C Tables 4.2.6.8 and 6.1.1.4'
H H 0.0000 0.0000 'International Tables Vol C Tables 4.2.6.8 and 6.1.1.4'
Cd Cd 0.1185 4.6533 'International Tables Vol C Tables 4.2.6.8 and 6.1.1.4'
Mn Mn -0.5299 2.8052 'International Tables Vol C Tables 4.2.6.8 and 6.1.1.4'
N N 0.0311 0.0180 'International Tables Vol C Tables 4.2.6.8 and 6.1.1.4'
O O 0.0492 0.0322 'International Tables Vol C Tables 4.2.6.8 and 6.1.1.4'
V V 0.0687 2.1097 'International Tables Vol C Tables 4.2.6.8 and 6.1.1.4'

loop_
_geom_angle_atom_site_label_1
_geom_angle_atom_site_label_2
_geom_angle_atom_site_label_3
_geom_angle
_geom_angle_site_symmetry_1
_geom_angle_site_symmetry_3
N3 Cd1 O9 88.6(3) . .
N3 Cd1 O12 91.3(4) . .
N3 Cd1 O11 97.7(4) . .
N3 Cd1 C94 90.4(4) . .
N3 Cd1 O10 93.0(3) . .
N3 Cd1 O10 89.5(4) . 2_665
O9 Cd1 O12 133.3(4) . .
O9 Cd1 O11 82.5(3) . .
O9 Cd1 C94 27.3(4) . .
O9 Cd1 O10 129.4(3) . 2_665
O9 Cd1 O10 54.8(3) . .
N4 Cd1 N3 173(3) 1_556 .
N4 Cd1 O9 98(3) 1_556 .
N4 Cd1 O12 83(3) 1_556 .
N4 Cd1 O11 82(3) 1_556 .
N4 Cd1 C94 96(3) 1_556 .
N4 Cd1 O10 92(3) 1_556 .
N4 Cd1 O10 87(3) 1_556 2_665
O12 Cd1 C94 160.5(4) . .
O11 Cd1 O12 51.3(4) . .
O11 Cd1 C94 109.3(4) . .
O10 Cd1 O12 97.2(4) 2_665 .
O10 Cd1 O12 170.9(4) . .
O10 Cd1 O11 135.6(3) . .
O10 Cd1 O11 147.6(3) 2_665 .
O10 Cd1 C94 102.2(4) 2_665 .
O10 Cd1 C94 27.5(4) . .
O10 Cd1 O10 74.9(3) 2_665 .
O7 Cd2 O7 75.0(3) 2_565 .
O7 Cd2 O14 170.6(3) . .
O7 Cd2 O14 96.8(3) 2_565 .
O7 Cd2 O16 135.4(3) . .
O7 Cd2 O16 146.8(3) 2_565 .
O8 Cd2 O7 129.8(3) . 2_565
O8 Cd2 O7 55.0(3) . .
O8 Cd2 O14 133.4(3) . .
O8 Cd2 O16 82.3(3) . .
N8 Cd2 O7 88.5(3) . 2_565
N8 Cd2 O7 93.5(3) . .
N8 Cd2 O8 91.4(3) . .
N8 Cd2 O14 90.9(3) . .
N8 Cd2 N7 173.1(3) . 1_556
N8 Cd2 O16 100.2(4) . .
O14 Cd2 O16 51.6(4) . .
N7 Cd2 O7 90.3(3) 1_556 .
N7 Cd2 O7 86.9(3) 1_556 2_565
N7 Cd2 O8 95.5(3) 1_556 .
N7 Cd2 O14 84.6(4) 1_556 .
N7 Cd2 O16 81.0(4) 1_556 .
O2 Mn1 N2 87.0(5) . .
O2 Mn1 N1 150.6(5) . .
O1 Mn1 O2 87.3(4) . .
O1 Mn1 N2 140.7(5) . .
O1 Mn1 N1 87.0(5) . .
N1 Mn1 N2 79.5(5) . .
O17 Mn1 O2 103.7(5) . .
O17 Mn1 O1 109.4(6) . .
O17 Mn1 N2 109.7(6) . .
O17 Mn1 N1 105.4(6) . .
O3 Mn2 O4 88.8(5) . .
O3 Mn2 N6 141.6(5) . .
O3 Mn2 N5 87.2(5) . .
O4 Mn2 N6 85.9(5) . .
O4 Mn2 N5 150.1(6) . .
N5 Mn2 N6 79.1(5) . .
O18 Mn2 O3 105.9(6) . .
O18 Mn2 O4 104.3(6) . .
O18 Mn2 N6 112.3(7) . .
O18 Mn2 N5 105.3(7) . .
Cd2 O7 Cd2 105.0(3) 2_565 .
C106 O7 Cd2 163.5(8) . 2_565
C106 O7 Cd2 91.5(7) . .
C20 N3 Cd1 117.5(10) . .
C20 N3 C21 124.0(13) . .
C21 N3 Cd1 118.5(10) . .
N3 C20 H20 120.5 . .
N3 C20 C19 119.0(15) . .
C19 C20 H20 120.5 . .
C20 C19 H19 119.1 . .
C18 C19 C20 121.7(15) . .
C18 C19 H19 119.1 . .
C19 C18 C22 117.6(14) . .
C19 C18 C10 123.4(13) . .
C22 C18 C10 119.0(13) . .
C18 C22 H22 120.2 . .
C18 C22 C21 119.6(15) . .
C21 C22 H22 120.2 . .
N3 C21 C22 117.7(14) . .
N3 C21 H21 121.2 . .
C22 C21 H21 121.2 . .
C106 O8 Cd2 95.7(8) . .
C94 O9 Cd1 93.2(9) . .
C101 C100 C99 120.0 . .
C101 C100 C106 120.0(8) . .
C99 C100 C106 120.0(8) . .
C100 C101 H101 120.0 . .
C96 C101 C100 120.0 . .
C96 C101 H101 120.0 . .
C101 C96 C97 120.0 . .
C101 C96 C95 116.4(8) . .
C97 C96 C95 123.5(8) . .
C98 C97 C96 120.0 . .
O5 C97 C96 121.5(7) . .
O5 C97 C98 118.5(7) . .
C97 C98 C102 121.6(8) . .
C99 C98 C97 120.0 . .
C99 C98 C102 118.3(8) . .
C100 C99 H99 120.0 . .
C98 C99 C100 120.0 . .
C98 C99 H99 120.0 . .
C29 O2 Mn1 127.2(8) . .
C29 O2 Mn1A 136.8(8) . .
C86 C85 H85 120.0 . .
C86 C85 C84 120.0 . .
C84 C85 H85 120.0 . .
C85 C86 C94 119.9(9) . .
C87 C86 C85 120.0 . .
C87 C86 C94 120.1(9) . .
C86 C87 H87 120.0 . .
C86 C87 C88 120.0 . .
C88 C87 H87 120.0 . .
C87 C88 C89 120.0 . .
C87 C88 C90 119.4(8) . .
C89 C88 C90 120.6(8) . .
C84 C89 C88 120.0 . .
O6 C89 C88 119.3(8) . .
O6 C89 C84 120.7(8) . .
C85 C84 C83 115.8(9) . .
C89 C84 C85 120.0 . .
C89 C84 C83 124.2(9) . .
C63 O3 Mn2 133.6(9) . .
C63 O3 Mn2A 132.0(9) . .
C11 C10 C18 118.8(8) . .
C11 C10 C9 120.0 . .
C9 C10 C18 121.2(8) . .
C10 C11 H11 120.0 . .
C10 C11 C12 120.0 . .
C12 C11 H11 120.0 . .
C11 C12 C14 119.5(7) . .
C13 C12 C11 120.0 . .
C13 C12 C14 120.3(7) . .
C8 C13 C12 120.0 . .
O1 C13 C12 120.7(7) . .
O1 C13 C8 119.3(7) . .
C13 C8 C9 120.0 . .
C13 C8 C7 125.0(8) . .
C9 C8 C7 114.9(8) . .
C10 C9 H9 120.0 . .
C8 C9 C10 120.0 . .
C8 C9 H9 120.0 . .
C60 C59 H59 120.0 . .
C60 C59 N8 120.0 . .
N8 C59 H59 120.0 . .
C59 C60 H60 120.0 . .
C59 C60 C56 120.0 . .
C56 C60 H60 120.0 . .
C60 C56 C48 121.1(8) . .
C57 C56 C60 120.0 . .
C57 C56 C48 118.8(8) . .
C56 C57 H57 120.0 . .
C56 C57 C58 120.0 . .
C58 C57 H57 120.0 . .
C57 C58 H58 120.0 . .
C57 C58 N8 120.0 . .
N8 C58 H58 120.0 . .
C59 N8 Cd2 121.5(4) . .
C58 N8 Cd2 118.4(4) . .
C58 N8 C59 120.0 . .
C51 O4 Mn2 130.8(11) . .
C51 O4 Mn2A 132.3(10) . .
C13 O1 Mn1 134.6(8) . .
C13 O1 Mn1A 130.1(9) . .
C23 N2 Mn1 122.4(11) . .
C23 N2 C1 121.0(13) . .
C23 N2 Mn1A 119.2(11) . .
C1 N2 Mn1 116.3(9) . .
C1 N2 Mn1A 113.3(9) . .
C45 N6 Mn2 124.4(12) . .
C45 N6 Mn2A 119.7(12) . .
C45 N6 C40 120.1(14) . .
C40 N6 Mn2 114.9(8) . .
C40 N6 Mn2A 114.4(9) . .
N10 O14 Cd2 95.5(9) . .
C61 N5 Mn2 128.1(12) . .
C61 N5 C39 120.1(14) . .
C61 N5 Mn2A 117.0(12) . .
C39 N5 Mn2 110.8(9) . .
C39 N5 Mn2A 119.0(9) . .
C34 C38 H38 120.0 . .
C34 C38 C37 120.0 . .
C37 C38 H38 120.0 . .
C38 C34 C26 118.1(6) . .
C35 C34 C38 120.0 . .
C35 C34 C26 121.5(6) . .
C34 C35 H35 120.0 . .
C34 C35 C36 120.0 . .
C36 C35 H35 120.0 . .
C35 C36 H36 120.0 . .
C35 C36 N4 120.0 . .
N4 C36 H36 120.0 . .
C36 N4 Cd1 118.2(4) . 1_554
C37 N4 Cd1 121.8(4) . 1_554
C37 N4 C36 120.0 . .
C38 C37 H37 120.0 . .
N4 C37 C38 120.0 . .
N4 C37 H37 120.0 . .
C49 C48 C56 119.9(12) . .
C47 C48 C56 122.7(13) . .
C47 C48 C49 117.3(13) . .
C48 C49 H49 117.7 . .
C50 C49 C48 124.6(14) . .
C50 C49 H49 117.7 . .
C49 C50 C51 115.1(13) . .
C49 C50 C52 120.6(14) . .
C51 C50 C52 124.3(13) . .
O4 C51 C50 118.5(14) . .
O4 C51 C46 121.4(14) . .
C50 C51 C46 120.0(13) . .
C51 C46 C45 121.4(13) . .
C47 C46 C51 120.8(15) . .
C47 C46 C45 117.6(15) . .
C48 C47 C46 121.8(16) . .
C48 C47 H47 119.1 . .
C46 C47 H47 119.1 . .
C27 C26 C34 121.6(6) . .
C27 C26 C25 120.0 . .
C25 C26 C34 118.4(6) . .
C26 C27 H27 120.0 . .
C28 C27 C26 120.0 . .
C28 C27 H27 120.0 . .
C27 C28 C30 116.5(7) . .
C29 C28 C27 120.0 . .
C29 C28 C30 123.4(7) . .
O2 C29 C28 119.0(7) . .
O2 C29 C24 121.0(7) . .
C24 C29 C28 120.0 . .
C29 C24 C25 120.0 . .
C23 C24 C29 124.5(8) . .
C23 C24 C25 115.5(8) . .
C26 C25 H25 120.0 . .
C24 C25 C26 120.0 . .
C24 C25 H25 120.0 . .
C7 N1 Mn1 127.0(11) . .
C7 N1 C2 122.4(12) . .
C7 N1 Mn1A 113.6(10) . .
C2 N1 Mn1 109.7(8) . .
C2 N1 Mn1A 120.3(9) . .
N9 O12 Cd1 94.1(9) . .
C17 C14 C12 112.6(12) . .
C15 C14 C12 112.2(11) . .
C15 C14 C17 109.9(13) . .
C16 C14 C12 108.1(12) . .
C16 C14 C17 109.6(12) . .
C16 C14 C15 104.1(13) . .
C67 C62 C63 120.0 . .
C67 C62 C61 116.4(8) . .
C63 C62 C61 123.6(8) . .
C62 C67 H67 120.0 . .
C66 C67 C62 120.0 . .
C66 C67 H67 120.0 . .
C67 C66 C65 120.0 . .
C67 C66 C72 120.2(8) . .
C65 C66 C72 119.6(8) . .
C66 C65 H65 120.0 . .
C66 C65 C64 120.0 . .
C64 C65 H65 120.0 . .
C65 C64 C68 120.3(8) . .
C63 C64 C65 120.0 . .
C63 C64 C68 119.5(8) . .
O3 C63 C62 119.7(8) . .
O3 C63 C64 120.3(8) . .
C64 C63 C62 120.0 . .
O7 C106 C100 118.8(11) . .
O8 C106 O7 117.9(11) . .
O8 C106 C100 123.3(12) . .
H5A C5 H5B 108.0 . .
C6 C5 H5A 109.4 . .
C6 C5 H5B 109.4 . .
C4 C5 H5A 109.4 . .
C4 C5 H5B 109.4 . .
C4 C5 C6 111.1(14) . .
N5 C61 C62 125.0(15) . .
N5 C61 H61 117.5 . .
C62 C61 H61 117.5 . .
C28 C30 C32 108.4(11) . .
C28 C30 C31 110.8(11) . .
C33 C30 C28 114.7(11) . .
C33 C30 C32 107.9(13) . .
C33 C30 C31 106.3(12) . .
C32 C30 C31 108.6(11) . .
H53A C53 H53B 109.5 . .
H53A C53 H53C 109.5 . .
H53B C53 H53C 109.5 . .
C52 C53 H53A 109.5 . .
C52 C53 H53B 109.5 . .
C52 C53 H53C 109.5 . .
H41A C41 H41B 108.0 . .
C42 C41 H41A 109.4 . .
C42 C41 H41B 109.4 . .
C40 C41 H41A 109.4 . .
C40 C41 H41B 109.4 . .
C40 C41 C42 111.3(13) . .
C72 C76 H76 121.2 . .
C72 C76 C75 117.7(14) . .
C75 C76 H76 121.2 . .
C76 C72 C66 119.9(12) . .
C73 C72 C66 120.4(13) . .
C73 C72 C76 119.6(13) . .
C72 C73 H73 120.0 . .
C72 C73 C74 120.0(14) . .
C74 C73 H73 120.0 . .
C73 C74 H74 119.9 . .
N7 C74 C73 120.3(13) . .
N7 C74 H74 119.9 . .
C74 N7 Cd2 118.8(9) . 1_554
C75 N7 Cd2 119.6(9) . 1_554
C75 N7 C74 121.6(12) . .
C76 C75 H75 119.6 . .
N7 C75 C76 120.8(13) . .
N7 C75 H75 119.6 . .
N9 O11 Cd1 95.8(10) . .
C50 C52 C53 112.7(12) . .
C50 C52 C55 107.2(13) . .
C50 C52 C54 110.3(13) . .
C53 C52 C55 107.4(13) . .
C53 C52 C54 108.4(13) . .
C55 C52 C54 110.9(12) . .
C89 O6 V1 130.6(9) . .
C89 O6 V2 129.0(8) . .
H43A C43 H43B 107.9 . .
C44 C43 H43A 109.2 . .
C44 C43 H43B 109.2 . .
C42 C43 H43A 109.2 . .
C42 C43 H43B 109.2 . .
C42 C43 C44 112.2(14) . .
C5 C6 H6A 109.2 . .
C5 C6 H6B 109.2 . .
H6A C6 H6B 107.9 . .
C1 C6 C5 112.2(13) . .
C1 C6 H6A 109.2 . .
C1 C6 H6B 109.2 . .
C14 C17 H17A 109.5 . .
C14 C17 H17B 109.5 . .
C14 C17 H17C 109.5 . .
H17A C17 H17B 109.5 . .
H17A C17 H17C 109.5 . .
H17B C17 H17C 109.5 . .
C77 N58 V1 114.6(9) . .
C77 N58 V2 111.2(9) . .
C95 N58 C77 124.5(14) . .
C95 N58 V1 118.0(11) . .
C95 N58 V2 123.2(12) . .
N2 C23 C24 126.9(14) . .
N2 C23 H23 116.5 . .
C24 C23 H23 116.5 . .
C71 C68 C64 111.4(11) . .
C70 C68 C64 113.7(12) . .
C70 C68 C71 106.3(13) . .
C70 C68 C69 111.0(12) . .
C69 C68 C64 108.9(12) . .
C69 C68 C71 105.3(13) . .
C30 C33 H33A 109.5 . .
C30 C33 H33B 109.5 . .
C30 C33 H33C 109.5 . .
H33A C33 H33B 109.5 . .
H33A C33 H33C 109.5 . .
H33B C33 H33C 109.5 . .
C68 C71 H71A 109.5 . .
C68 C71 H71B 109.5 . .
C68 C71 H71C 109.5 . .
H71A C71 H71B 109.5 . .
H71A C71 H71C 109.5 . .
H71B C71 H71C 109.5 . .
C97 O5 V1 125.3(9) . .
C97 O5 V2 133.0(8) . .
C78 N76 V1 109.2(9) . .
C78 N76 V2 114.2(9) . .
C83 N76 C78 123.2(14) . .
C83 N76 V1 125.9(12) . .
C83 N76 V2 120.6(13) . .
O9 C94 Cd1 59.5(7) . .
O9 C94 C86 120.7(13) . .
O9 C94 O10 121.3(13) . .
C86 C94 Cd1 176.2(9) . .
O10 C94 Cd1 61.9(7) . .
O10 C94 C86 118.0(12) . .
C14 C15 H15A 109.5 . .
C14 C15 H15B 109.5 . .
C14 C15 H15C 109.5 . .
H15A C15 H15B 109.5 . .
H15A C15 H15C 109.5 . .
H15B C15 H15C 109.5 . .
N6 C45 C46 127.3(16) . .
N6 C45 H45 116.3 . .
C46 C45 H45 116.3 . .
H79A C79 H79B 108.0 . .
C78 C79 H79A 109.4 . .
C78 C79 H79B 109.4 . .
C80 C79 H79A 109.4 . .
C80 C79 H79B 109.4 . .
C80 C79 C78 111.0(14) . .
C43 C44 H44A 109.9 . .
C43 C44 H44B 109.9 . .
H44A C44 H44B 108.3 . .
C39 C44 C43 108.9(12) . .
C39 C44 H44A 109.9 . .
C39 C44 H44B 109.9 . .
C41 C42 C43 109.5(14) . .
C41 C42 H42A 109.8 . .
C41 C42 H42B 109.8 . .
C43 C42 H42A 109.8 . .
C43 C42 H42B 109.8 . .
H42A C42 H42B 108.2 . .
C14 C16 H16A 109.5 . .
C14 C16 H16B 109.5 . .
C14 C16 H16C 109.5 . .
H16A C16 H16B 109.5 . .
H16A C16 H16C 109.5 . .
H16B C16 H16C 109.5 . .
C68 C70 H70A 109.5 . .
C68 C70 H70B 109.5 . .
C68 C70 H70C 109.5 . .
H70A C70 H70B 109.5 . .
H70A C70 H70C 109.5 . .
H70B C70 H70C 109.5 . .
N58 C77 H77 107.3 . .
N58 C77 C82 116.1(12) . .
N58 C77 C78 108.7(15) . .
C82 C77 H77 107.3 . .
C78 C77 H77 107.3 . .
C78 C77 C82 109.9(17) . .
C77 C82 H82A 110.1 . .
C77 C82 H82B 110.1 . .
C77 C82 C81 108.1(13) . .
H82A C82 H82B 108.4 . .
C81 C82 H82A 110.1 . .
C81 C82 H82B 110.1 . .
C5 C4 H4A 109.0 . .
C5 C4 H4B 109.0 . .
C5 C4 C3 112.9(14) . .
H4A C4 H4B 107.8 . .
C3 C4 H4A 109.0 . .
C3 C4 H4B 109.0 . .
N2 C1 C6 119.6(12) . .
N2 C1 H1 107.5 . .
N2 C1 C2 107.0(12) . .
C6 C1 H1 107.5 . .
C6 C1 C2 107.3(13) . .
C2 C1 H1 107.5 . .
N5 C39 H39 106.3 . .
N5 C39 C40 104.0(12) . .
C44 C39 N5 119.6(12) . .
C44 C39 H39 106.3 . .
C44 C39 C40 113.3(13) . .
C40 C39 H39 106.3 . .
C4 C3 H3A 109.9 . .
C4 C3 H3B 109.9 . .
H3A C3 H3B 108.3 . .
C2 C3 C4 108.9(13) . .
C2 C3 H3A 109.9 . .
C2 C3 H3B 109.9 . .
C68 C69 H69A 109.5 . .
C68 C69 H69B 109.5 . .
C68 C69 H69C 109.5 . .
H69A C69 H69B 109.5 . .
H69A C69 H69C 109.5 . .
H69B C69 H69C 109.5 . .
N10 O16 Cd2 93.8(9) . .
C8 C7 H7 117.8 . .
N1 C7 C8 124.4(13) . .
N1 C7 H7 117.8 . .
C52 C55 H55A 109.5 . .
C52 C55 H55B 109.5 . .
C52 C55 H55C 109.5 . .
H55A C55 H55B 109.5 . .
H55A C55 H55C 109.5 . .
H55B C55 H55C 109.5 . .
C30 C32 H32A 109.5 . .
C30 C32 H32B 109.5 . .
C30 C32 H32C 109.5 . .
H32A C32 H32B 109.5 . .
H32A C32 H32C 109.5 . .
H32B C32 H32C 109.5 . .
N76 C78 C79 114.6(13) . .
N76 C78 H78 108.4 . .
C79 C78 H78 108.4 . .
C77 C78 N76 106.0(16) . .
C77 C78 C79 110.9(16) . .
C77 C78 H78 108.4 . .
N1 C2 C1 106.4(12) . .
N1 C2 C3 115.5(12) . .
N1 C2 H2 106.9 . .
C1 C2 H2 106.9 . .
C3 C2 C1 113.7(13) . .
C3 C2 H2 106.9 . .
C88 C90 C93 106.0(13) . .
C91 C90 C88 111.8(13) . .
C91 C90 C92 108.1(15) . .
C91 C90 C93 113.6(14) . .
C92 C90 C88 112.8(12) . .
C92 C90 C93 104.3(14) . .
C30 C31 H31A 109.5 . .
C30 C31 H31B 109.5 . .
C30 C31 H31C 109.5 . .
H31A C31 H31B 109.5 . .
H31A C31 H31C 109.5 . .
H31B C31 H31C 109.5 . .
C96 C95 H95 116.0 . .
N58 C95 C96 128.0(14) . .
N58 C95 H95 116.0 . .
C84 C83 H83 116.5 . .
N76 C83 C84 127.1(15) . .
N76 C83 H83 116.5 . .
Mn2A O18A Mn2A 172(2) . 2_565
O3 Mn2A O4 96.0(6) . .
O3 Mn2A N6 146.5(8) . .
O3 Mn2A N5 83.4(6) . .
O4 Mn2A N6 87.5(6) . .
O4 Mn2A N5 140.2(7) . .
N6 Mn2A N5 73.3(5) . .
O18A Mn2A O3 102.6(11) . .
O18A Mn2A O4 108.5(11) . .
O18A Mn2A N6 107.8(9) . .
O18A Mn2A N5 110.4(9) . .
O12 N9 O13 119.4(14) . .
O11 N9 O12 118.0(14) . .
O11 N9 O13 122.5(16) . .
O14 N10 O16 118.1(14) . .
O15 N10 O14 124.1(16) . .
O15 N10 O16 117.7(16) . .
C82 C81 H81A 109.9 . .
C82 C81 H81B 109.9 . .
H81A C81 H81B 108.3 . .
C80 C81 C82 109.0(16) . .
C80 C81 H81A 109.9 . .
C80 C81 H81B 109.9 . .
C79 C80 C81 110.8(18) . .
C79 C80 H80A 109.5 . .
C79 C80 H80B 109.5 . .
C81 C80 H80A 109.5 . .
C81 C80 H80B 109.5 . .
H80A C80 H80B 108.1 . .
C90 C91 H91A 109.5 . .
C90 C91 H91B 109.5 . .
C90 C91 H91C 109.5 . .
H91A C91 H91B 109.5 . .
H91A C91 H91C 109.5 . .
H91B C91 H91C 109.5 . .
C90 C92 H92A 109.5 . .
C90 C92 H92B 109.5 . .
C90 C92 H92C 109.5 . .
H92A C92 H92B 109.5 . .
H92A C92 H92C 109.5 . .
H92B C92 H92C 109.5 . .
N6 C40 C41 119.0(13) . .
N6 C40 C39 108.1(12) . .
N6 C40 H40 106.6 . .
C41 C40 C39 109.2(14) . .
C41 C40 H40 106.6 . .
C39 C40 H40 106.6 . .
C90 C93 H93A 109.5 . .
C90 C93 H93B 109.5 . .
C90 C93 H93C 109.5 . .
H93A C93 H93B 109.5 . .
H93A C93 H93C 109.5 . .
H93B C93 H93C 109.5 . .
Mn1A O17A Mn1A 169(3) . 2_665
C104 C102 C98 110.9(13) . .
C104 C102 C103 108.4(14) . .
C104 C102 C105 105.0(15) . .
C103 C102 C98 112.1(14) . .
C103 C102 C105 106.6(15) . .
C105 C102 C98 113.5(12) . .
O6 V1 N58 148.6(8) . .
O6 V1 N76 89.1(5) . .
O5 V1 O6 90.0(5) . .
O5 V1 N58 88.1(5) . .
O5 V1 N76 155.5(9) . .
N76 V1 N58 80.1(5) . .
O19 V1 O6 109.4(9) . .
O19 V1 N58 101.6(9) . .
O19 V1 O5 102.0(8) . .
O19 V1 N76 101.4(9) . .
O6 V2 N58 149.7(9) . .
O6 V2 N76 85.3(6) . .
N58 V2 N76 76.4(5) . .
O5 V2 O6 91.8(5) . .
O5 V2 N58 88.9(5) . .
O5 V2 N76 143.5(8) . .
O19A V2 O6 107.7(9) . .
O19A V2 N58 99.9(9) . .
O19A V2 O5 112.8(10) . .
O19A V2 N76 102.7(9) . .
C102 C104 H10A 109.5 . .
C102 C104 H10B 109.5 . .
C102 C104 H10C 109.5 . .
H10A C104 H10B 109.5 . .
H10A C104 H10C 109.5 . .
H10B C104 H10C 109.5 . .
C102 C103 H10D 109.5 . .
C102 C103 H10E 109.5 . .
C102 C103 H10F 109.5 . .
H10D C103 H10E 109.5 . .
H10D C103 H10F 109.5 . .
H10E C103 H10F 109.5 . .
C102 C105 H10G 109.5 . .
C102 C105 H10H 109.5 . .
C102 C105 H10I 109.5 . .
H10G C105 H10H 109.5 . .
H10G C105 H10I 109.5 . .
H10H C105 H10I 109.5 . .
Cd1 O10 Cd1 105.0(3) 2_665 .
C94 O10 Cd1 90.7(8) . .
C94 O10 Cd1 163.8(9) . 2_665
C52 C54 H54A 109.5 . .
C52 C54 H54B 109.5 . .
C52 C54 H54C 109.5 . .
H54A C54 H54B 109.5 . .
H54A C54 H54C 109.5 . .
H54B C54 H54C 109.5 . .
O2 Mn1A N2 83.1(6) . .
O2 Mn1A N1 137.4(8) . .
O1 Mn1A O2 98.0(7) . .
O1 Mn1A N2 146.0(9) . .
O1 Mn1A N1 86.8(7) . .
O1 Mn1A O17A 106.2(15) . .
N2 Mn1A N1 70.8(6) . .
O17A Mn1A O2 104.1(15) . .
O17A Mn1A N2 106.4(12) . .
O17A Mn1A N1 115.2(12) . .

loop_
_geom_bond_atom_site_label_1
_geom_bond_atom_site_label_2
_geom_bond_distance
_geom_bond_site_symmetry_2
Cd1 N3 2.343(10) .
Cd1 O9 2.355(10) .
Cd1 N4 2.244(9) 1_556
Cd1 O12 2.482(10) .
Cd1 O11 2.469(11) .
Cd1 C94 2.730(14) .
Cd1 O10 2.396(10) 2_665
Cd1 O10 2.408(9) .
Cd2 O7 2.419(8) .
Cd2 O7 2.369(9) 2_565
Cd2 O8 2.367(9) .
Cd2 N8 2.238(5) .
Cd2 O14 2.479(10) .
Cd2 N7 2.340(10) 1_556
Cd2 O16 2.490(11) .
Mn1 O2 1.935(10) .
Mn1 O1 1.905(10) .
Mn1 N2 2.041(13) .
Mn1 N1 2.026(12) .
Mn1 O17 1.665(14) .
Mn2 O3 1.919(11) .
Mn2 O4 1.945(11) .
Mn2 N6 2.086(13) .
Mn2 N5 2.006(13) .
Mn2 O18 1.625(16) .
O7 Cd2 2.369(9) 2_565
O7 C106 1.323(16) .
N3 C20 1.265(18) .
N3 C21 1.306(19) .
C20 H20 0.9500 .
C20 C19 1.41(2) .
C19 H19 0.9500 .
C19 C18 1.32(2) .
C18 C22 1.36(2) .
C18 C10 1.498(15) .
C22 H22 0.9500 .
C22 C21 1.43(2) .
C21 H21 0.9500 .
O8 C106 1.255(15) .
O9 C94 1.255(17) .
C100 C101 1.3900 .
C100 C99 1.3900 .
C100 C106 1.446(14) .
C101 H101 0.9500 .
C101 C96 1.3900 .
C96 C97 1.3900 .
C96 C95 1.444(16) .
C97 C98 1.3900 .
C97 O5 1.319(11) .
C98 C99 1.3900 .
C98 C102 1.544(16) .
C99 H99 0.9500 .
O2 C29 1.327(10) .
O2 Mn1A 1.864(14) .
C85 H85 0.9500 .
C85 C86 1.3900 .
C85 C84 1.3900 .
C86 C87 1.3900 .
C86 C94 1.503(15) .
C87 H87 0.9500 .
C87 C88 1.3900 .
C88 C89 1.3900 .
C88 C90 1.541(16) .
C89 C84 1.3900 .
C89 O6 1.321(11) .
C84 C83 1.453(18) .
O3 C63 1.338(10) .
O3 Mn2A 1.813(12) .
C10 C11 1.3900 .
C10 C9 1.3900 .
C11 H11 0.9500 .
C11 C12 1.3900 .
C12 C13 1.3900 .
C12 C14 1.554(15) .
C13 C8 1.3900 .
C13 O1 1.368(10) .
C8 C9 1.3900 .
C8 C7 1.431(16) .
C9 H9 0.9500 .
C59 H59 0.9500 .
C59 C60 1.3900 .
C59 N8 1.3900 .
C60 H60 0.9500 .
C60 C56 1.3900 .
C56 C57 1.3900 .
C56 C48 1.542(14) .
C57 H57 0.9500 .
C57 C58 1.3900 .
C58 H58 0.9500 .
C58 N8 1.3900 .
O4 C51 1.335(16) .
O4 Mn2A 1.825(13) .
O1 Mn1A 1.643(14) .
N2 C23 1.333(17) .
N2 C1 1.469(19) .
N2 Mn1A 2.239(16) .
N6 C45 1.275(17) .
N6 Mn2A 2.136(15) .
N6 C40 1.48(2) .
O14 N10 1.240(17) .
N5 C61 1.278(18) .
N5 C39 1.51(2) .
N5 Mn2A 2.231(15) .
C38 H38 0.9500 .
C38 C34 1.3900 .
C38 C37 1.3900 .
C34 C35 1.3900 .
C34 C26 1.564(8) .
C35 H35 0.9500 .
C35 C36 1.3900 .
C36 H36 0.9500 .
C36 N4 1.3900 .
N4 Cd1 2.244(6) 1_554
N4 C37 1.3900 .
C37 H37 0.9500 .
C48 C49 1.42(2) .
C48 C47 1.32(2) .
C49 H49 0.9500 .
C49 C50 1.389(19) .
C50 C51 1.39(2) .
C50 C52 1.506(18) .
C51 C46 1.42(2) .
C46 C47 1.37(2) .
C46 C45 1.46(2) .
C47 H47 0.9500 .
C26 C27 1.3900 .
C26 C25 1.3900 .
C27 H27 0.9500 .
C27 C28 1.3900 .
C28 C29 1.3900 .
C28 C30 1.532(14) .
C29 C24 1.3900 .
C24 C25 1.3900 .
C24 C23 1.368(16) .
C25 H25 0.9500 .
N1 C7 1.330(17) .
N1 C2 1.488(19) .
N1 Mn1A 2.246(17) .
O12 N9 1.269(17) .
C14 C17 1.538(18) .
C14 C15 1.537(18) .
C14 C16 1.530(18) .
C62 C67 1.3900 .
C62 C63 1.3900 .
C62 C61 1.468(18) .
C67 H67 0.9500 .
C67 C66 1.3900 .
C66 C65 1.3900 .
C66 C72 1.505(14) .
C65 H65 0.9500 .
C65 C64 1.3900 .
C64 C63 1.3900 .
C64 C68 1.565(15) .
C5 H5A 0.9900 .
C5 H5B 0.9900 .
C5 C6 1.51(2) .
C5 C4 1.50(2) .
C61 H61 0.9500 .
C30 C33 1.524(17) .
C30 C32 1.557(18) .
C30 C31 1.563(17) .
C53 H53A 0.9800 .
C53 H53B 0.9800 .
C53 H53C 0.9800 .
C53 C52 1.528(18) .
C41 H41A 0.9900 .
C41 H41B 0.9900 .
C41 C42 1.50(2) .
C41 C40 1.50(2) .
C76 H76 0.9500 .
C76 C72 1.358(19) .
C76 C75 1.404(19) .
C72 C73 1.354(19) .
C73 H73 0.9500 .
C73 C74 1.368(19) .
C74 H74 0.9500 .
C74 N7 1.307(16) .
N7 Cd2 2.340(10) 1_554
N7 C75 1.306(16) .
C75 H75 0.9500 .
O11 N9 1.229(16) .
C52 C55 1.529(18) .
C52 C54 1.537(18) .
O6 V1 1.961(12) .
O6 V2 1.941(12) .
C43 H43A 0.9900 .
C43 H43B 0.9900 .
C43 C44 1.53(2) .
C43 C42 1.53(2) .
C6 H6A 0.9900 .
C6 H6B 0.9900 .
C6 C1 1.48(2) .
C17 H17A 0.9800 .
C17 H17B 0.9800 .
C17 H17C 0.9800 .
N58 C77 1.43(2) .
N58 C95 1.278(17) .
N58 V1 2.064(14) .
N58 V2 2.074(15) .
C23 H23 0.9500 .
C68 C71 1.555(18) .
C68 C70 1.524(18) .
C68 C69 1.529(18) .
C33 H33A 0.9800 .
C33 H33B 0.9800 .
C33 H33C 0.9800 .
C71 H71A 0.9800 .
C71 H71B 0.9800 .
C71 H71C 0.9800 .
O5 V1 1.950(12) .
O5 V2 1.910(11) .
N76 C78 1.52(2) .
N76 C83 1.244(18) .
N76 V1 1.993(14) .
N76 V2 2.147(16) .
C94 O10 1.259(17) .
C15 H15A 0.9800 .
C15 H15B 0.9800 .
C15 H15C 0.9800 .
C45 H45 0.9500 .
C79 H79A 0.9900 .
C79 H79B 0.9900 .
C79 C78 1.52(2) .
C79 C80 1.49(2) .
C44 H44A 0.9900 .
C44 H44B 0.9900 .
C44 C39 1.49(2) .
C42 H42A 0.9900 .
C42 H42B 0.9900 .
C16 H16A 0.9800 .
C16 H16B 0.9800 .
C16 H16C 0.9800 .
C70 H70A 0.9800 .
C70 H70B 0.9800 .
C70 H70C 0.9800 .
C77 H77 1.0000 .
C77 C82 1.54(2) .
C77 C78 1.50(2) .
C82 H82A 0.9900 .
C82 H82B 0.9900 .
C82 C81 1.59(2) .
C4 H4A 0.9900 .
C4 H4B 0.9900 .
C4 C3 1.57(2) .
C1 H1 1.0000 .
C1 C2 1.54(2) .
C39 H39 1.0000 .
C39 C40 1.57(2) .
C3 H3A 0.9900 .
C3 H3B 0.9900 .
C3 C2 1.50(2) .
C69 H69A 0.9800 .
C69 H69B 0.9800 .
C69 H69C 0.9800 .
O16 N10 1.283(17) .
C7 H7 0.9500 .
C55 H55A 0.9800 .
C55 H55B 0.9800 .
C55 H55C 0.9800 .
C32 H32A 0.9800 .
C32 H32B 0.9800 .
C32 H32C 0.9800 .
C78 H78 1.0000 .
C2 H2 1.0000 .
C90 C91 1.528(19) .
C90 C92 1.540(19) .
C90 C93 1.55(2) .
C31 H31A 0.9800 .
C31 H31B 0.9800 .
C31 H31C 0.9800 .
C95 H95 0.9500 .
C83 H83 0.9500 .
O18A Mn2A 1.751(11) .
O18A Mn2A 1.751(11) 2_565
N9 O13 1.271(17) .
N10 O15 1.202(18) .
C81 H81A 0.9900 .
C81 H81B 0.9900 .
C81 C80 1.57(3) .
O19 V1 1.68(3) .
C80 H80A 0.9900 .
C80 H80B 0.9900 .
C91 H91A 0.9800 .
C91 H91B 0.9800 .
C91 H91C 0.9800 .
C92 H92A 0.9800 .
C92 H92B 0.9800 .
C92 H92C 0.9800 .
C40 H40 1.0000 .
C93 H93A 0.9800 .
C93 H93B 0.9800 .
C93 H93C 0.9800 .
O17A Mn1A 1.796(15) .
O17A Mn1A 1.796(15) 2_665
C102 C104 1.52(2) .
C102 C103 1.53(2) .
C102 C105 1.544(19) .
O19A V2 1.55(3) .
C104 H10A 0.9800 .
C104 H10B 0.9800 .
C104 H10C 0.9800 .
C103 H10D 0.9800 .
C103 H10E 0.9800 .
C103 H10F 0.9800 .
C105 H10G 0.9800 .
C105 H10H 0.9800 .
C105 H10I 0.9800 .
O10 Cd1 2.396(10) 2_665
C54 H54A 0.9800 .
C54 H54B 0.9800 .
C54 H54C 0.9800 .

loop_
_geom_torsion_atom_site_label_1
_geom_torsion_atom_site_label_2
_geom_torsion_atom_site_label_3
_geom_torsion_atom_site_label_4
_geom_torsion
_geom_torsion_site_symmetry_1
_geom_torsion_site_symmetry_4
Cd1 N3 C20 C19 178.7(13) . .
Cd1 N3 C21 C22 176.4(13) . .
Cd1 O9 C94 C86 -175.6(10) . .
Cd1 O9 C94 O10 2.1(13) . .
Cd1 N4 C37 C38 179.6(6) 1_554 .
Cd1 O12 N9 O11 -9.3(15) . .
Cd1 O12 N9 O13 167.6(13) . .
Cd1 O11 N9 O12 9.4(15) . .
Cd1 O11 N9 O13 -167.4(14) . .
Cd1 C94 O10 Cd1 -167(3) . 2_665
Cd2 O7 C106 O8 1.6(11) . .
Cd2 O7 C106 O8 175(2) 2_565 .
Cd2 O7 C106 C100 -177.9(9) . .
Cd2 O7 C106 C100 -4(3) 2_565 .
Cd2 O8 C106 O7 -1.6(11) . .
Cd2 O8 C106 C100 177.8(10) . .
Cd2 O14 N10 O16 10.0(16) . .
Cd2 O14 N10 O15 -174(2) . .
Cd2 N7 C75 C76 -178.5(11) 1_554 .
Cd2 O16 N10 O14 -10.0(16) . .
Cd2 O16 N10 O15 174.2(18) . .
Mn1 O2 C29 C28 149.8(7) . .
Mn1 O2 C29 C24 -32.2(13) . .
Mn1 N2 C23 C24 12(2) . .
Mn1 N2 C1 C6 139.8(12) . .
Mn1 N2 C1 C2 17.7(15) . .
Mn1 N1 C7 C8 -11(2) . .
Mn1 N1 C2 C1 49.9(14) . .
Mn1 N1 C2 C3 177.2(11) . .
Mn2 O3 C63 C62 18.7(15) . .
Mn2 O3 C63 C64 -163.3(8) . .
Mn2 O4 C51 C50 155.4(12) . .
Mn2 O4 C51 C46 -23(2) . .
Mn2 N6 C45 C46 13(2) . .
Mn2 N6 C40 C41 141.8(12) . .
Mn2 N6 C40 C39 16.5(16) . .
Mn2 N5 C61 C62 -7(2) . .
Mn2 N5 C39 C44 180.0(11) . .
Mn2 N5 C39 C40 52.3(13) . .
N3 C20 C19 C18 4(3) . .
C20 N3 C21 C22 -2(3) . .
C20 C19 C18 C22 1(3) . .
C20 C19 C18 C10 178.3(16) . .
C19 C18 C22 C21 -5(3) . .
C19 C18 C10 C11 148.1(15) . .
C19 C18 C10 C9 -30(2) . .
C18 C22 C21 N3 6(3) . .
C18 C10 C11 C12 -178.6(11) . .
C18 C10 C9 C8 178.6(11) . .
C22 C18 C10 C11 -34.3(18) . .
C22 C18 C10 C9 147.1(13) . .
C21 N3 C20 C19 -3(3) . .
O9 C94 O10 Cd1 -2.0(13) . .
O9 C94 O10 Cd1 -169(2) . 2_665
C100 C101 C96 C97 0.0 . .
C100 C101 C96 C95 -176.5(11) . .
C101 C100 C99 C98 0.0 . .
C101 C100 C106 O7 -5.8(14) . .
C101 C100 C106 O8 174.7(9) . .
C101 C96 C97 C98 0.0 . .
C101 C96 C97 O5 178.6(11) . .
C101 C96 C95 N58 -178.4(14) . .
C96 C97 C98 C99 0.0 . .
C96 C97 C98 C102 178.0(12) . .
C96 C97 O5 V1 -26.1(14) . .
C96 C97 O5 V2 13.1(17) . .
C97 C96 C95 N58 5(2) . .
C97 C98 C99 C100 0.0 . .
C97 C98 C102 C104 60.2(16) . .
C97 C98 C102 C103 -61.1(16) . .
C97 C98 C102 C105 178.1(12) . .
C98 C97 O5 V1 152.5(8) . .
C98 C97 O5 V2 -168.2(9) . .
C99 C100 C101 C96 0.0 . .
C99 C100 C106 O7 176.0(9) . .
C99 C100 C106 O8 -3.4(15) . .
C99 C98 C102 C104 -121.8(12) . .
C99 C98 C102 C103 116.9(12) . .
C99 C98 C102 C105 -3.9(19) . .
O2 C29 C24 C25 -177.9(10) . .
O2 C29 C24 C23 3.8(13) . .
C85 C86 C87 C88 0.0 . .
C85 C86 C94 O9 -175.8(9) . .
C85 C86 C94 O10 6.4(15) . .
C85 C84 C83 N76 178.1(15) . .
C86 C85 C84 C89 0.0 . .
C86 C85 C84 C83 -179.3(11) . .
C86 C87 C88 C89 0.0 . .
C86 C87 C88 C90 -178.8(12) . .
C86 C94 O10 Cd1 9(4) . 2_665
C86 C94 O10 Cd1 175.7(10) . .
C87 C86 C94 O9 4.2(15) . .
C87 C86 C94 O10 -173.6(9) . .
C87 C88 C89 C84 0.0 . .
C87 C88 C89 O6 177.7(12) . .
C87 C88 C90 C91 122.5(12) . .
C87 C88 C90 C92 0.4(18) . .
C87 C88 C90 C93 -113.1(11) . .
C88 C89 C84 C85 0.0 . .
C88 C89 C84 C83 179.2(12) . .
C88 C89 O6 V1 -166.8(9) . .
C88 C89 O6 V2 152.9(9) . .
C89 C88 C90 C91 -56.3(16) . .
C89 C88 C90 C92 -178.4(11) . .
C89 C88 C90 C93 68.0(14) . .
C89 C84 C83 N76 -1(2) . .
C84 C85 C86 C87 0.0 . .
C84 C85 C86 C94 -180.0(10) . .
C84 C89 O6 V1 10.9(17) . .
C84 C89 O6 V2 -29.4(17) . .
C10 C18 C22 C21 176.7(15) . .
C10 C11 C12 C13 0.0 . .
C10 C11 C12 C14 175.1(11) . .
C11 C10 C9 C8 0.0 . .
C11 C12 C13 C8 0.0 . .
C11 C12 C13 O1 -178.4(11) . .
C11 C12 C14 C17 -122.1(11) . .
C11 C12 C14 C15 2.5(16) . .
C11 C12 C14 C16 116.7(11) . .
C12 C13 C8 C9 0.0 . .
C12 C13 C8 C7 -176.2(12) . .
C12 C13 O1 Mn1 -169.8(7) . .
C12 C13 O1 Mn1A 137.3(10) . .
C13 C12 C14 C17 53.0(14) . .
C13 C12 C14 C15 177.6(10) . .
C13 C12 C14 C16 -68.1(13) . .
C13 C8 C9 C10 0.0 . .
C13 C8 C7 N1 -2(2) . .
C13 O1 Mn1A O2 -172.0(11) . .
C13 O1 Mn1A N2 98.4(17) . .
C13 O1 Mn1A N1 50.5(13) . .
C13 O1 Mn1A O17A -64.8(17) . .
C8 C13 O1 Mn1 11.8(15) . .
C8 C13 O1 Mn1A -41.1(15) . .
C9 C10 C11 C12 0.0 . .
C9 C8 C7 N1 -178.2(12) . .
C59 C60 C56 C57 0.0 . .
C59 C60 C56 C48 -176.7(10) . .
C60 C59 N8 Cd2 -177.8(6) . .
C60 C59 N8 C58 0.0 . .
C60 C56 C57 C58 0.0 . .
C60 C56 C48 C49 28.4(17) . .
C60 C56 C48 C47 -147.0(14) . .
C56 C57 C58 N8 0.0 . .
C56 C48 C49 C50 178.7(13) . .
C56 C48 C47 C46 177.8(14) . .
C57 C56 C48 C49 -148.3(11) . .
C57 C56 C48 C47 36.2(18) . .
C57 C58 N8 Cd2 177.9(6) . .
C57 C58 N8 C59 0.0 . .
N8 C59 C60 C56 0.0 . .
O4 C51 C46 C47 179.9(16) . .
O4 C51 C46 C45 -4(3) . .
O1 C13 C8 C9 178.4(10) . .
O1 C13 C8 C7 2.3(13) . .
N2 C1 C2 N1 -42.4(16) . .
N2 C1 C2 C3 -170.7(13) . .
N5 C39 C40 N6 -42.2(16) . .
N5 C39 C40 C41 -173.1(13) . .
C38 C34 C35 C36 0.0 . .
C38 C34 C26 C27 29.5(10) . .
C38 C34 C26 C25 -153.7(6) . .
C34 C38 C37 N4 0.0 . .
C34 C35 C36 N4 0.0 . .
C34 C26 C27 C28 176.8(9) . .
C34 C26 C25 C24 -176.9(9) . .
C35 C34 C26 C27 -144.0(6) . .
C35 C34 C26 C25 32.8(9) . .
C35 C36 N4 Cd1 -179.7(6) . 1_554
C35 C36 N4 C37 0.0 . .
C36 N4 C37 C38 0.0 . .
C37 C38 C34 C35 0.0 . .
C37 C38 C34 C26 -173.6(8) . .
C48 C56 C57 C58 176.8(10) . .
C48 C49 C50 C51 6(2) . .
C48 C49 C50 C52 -174.2(14) . .
C49 C48 C47 C46 2(3) . .
C49 C50 C51 O4 177.2(14) . .
C49 C50 C51 C46 -4(2) . .
C49 C50 C52 C53 -1(2) . .
C49 C50 C52 C55 -118.6(16) . .
C49 C50 C52 C54 120.6(16) . .
C50 C51 C46 C47 1(3) . .
C50 C51 C46 C45 177.3(15) . .
C51 O4 Mn2A O3 -179.5(15) . .
C51 O4 Mn2A N6 -32.9(16) . .
C51 O4 Mn2A N5 -92.7(17) . .
C51 O4 Mn2A O18A 75.1(18) . .
C51 C50 C52 C53 178.7(16) . .
C51 C50 C52 C55 61(2) . .
C51 C50 C52 C54 -60(2) . .
C51 C46 C47 C48 0(3) . .
C51 C46 C45 N6 8(3) . .
C47 C48 C49 C50 -6(2) . .
C47 C46 C45 N6 -175.8(17) . .
C26 C34 C35 C36 173.3(9) . .
C26 C27 C28 C29 0.0 . .
C26 C27 C28 C30 -176.1(10) . .
C27 C26 C25 C24 0.0 . .
C27 C28 C29 O2 178.0(10) . .
C27 C28 C29 C24 0.0 . .
C27 C28 C30 C33 -0.1(15) . .
C27 C28 C30 C32 -120.7(10) . .
C27 C28 C30 C31 120.2(10) . .
C28 C29 C24 C25 0.0 . .
C28 C29 C24 C23 -178.3(12) . .
C29 O2 Mn1A O1 -173.0(13) . .
C29 O2 Mn1A N2 -27.3(14) . .
C29 O2 Mn1A N1 -79.0(17) . .
C29 O2 Mn1A O17A 78.0(17) . .
C29 C28 C30 C33 -176.1(10) . .
C29 C28 C30 C32 63.3(13) . .
C29 C28 C30 C31 -55.8(14) . .
C29 C24 C25 C26 0.0 . .
C29 C24 C23 N2 6(2) . .
C25 C26 C27 C28 0.0 . .
C25 C24 C23 N2 -172.7(12) . .
C14 C12 C13 C8 -175.1(11) . .
C14 C12 C13 O1 6.5(12) . .
C62 C67 C66 C65 0.0 . .
C62 C67 C66 C72 175.4(10) . .
C67 C62 C63 O3 178.0(11) . .
C67 C62 C63 C64 0.0 . .
C67 C62 C61 N5 177.3(13) . .
C67 C66 C65 C64 0.0 . .
C67 C66 C72 C76 163.0(11) . .
C67 C66 C72 C73 -20.8(17) . .
C66 C65 C64 C63 0.0 . .
C66 C65 C64 C68 174.5(11) . .
C66 C72 C73 C74 -172.4(13) . .
C65 C66 C72 C76 -21.6(16) . .
C65 C66 C72 C73 154.6(12) . .
C65 C64 C63 O3 -178.0(11) . .
C65 C64 C63 C62 0.0 . .
C65 C64 C68 C71 -3.2(15) . .
C65 C64 C68 C70 -123.3(11) . .
C65 C64 C68 C69 112.4(11) . .
C63 O3 Mn2A O4 -174.2(12) . .
C63 O3 Mn2A N6 91.3(17) . .
C63 O3 Mn2A N5 45.8(13) . .
C63 O3 Mn2A O18A -63.6(15) . .
C63 C62 C67 C66 0.0 . .
C63 C62 C61 N5 0(2) . .
C63 C64 C68 C71 171.2(10) . .
C63 C64 C68 C70 51.2(13) . .
C63 C64 C68 C69 -73.1(13) . .
C106 C100 C101 C96 -178.2(9) . .
C106 C100 C99 C98 178.2(9) . .
C5 C6 C1 N2 178.1(14) . .
C5 C6 C1 C2 -60.0(18) . .
C5 C4 C3 C2 50.1(19) . .
C61 N5 C39 C44 -11(2) . .
C61 N5 C39 C40 -138.6(14) . .
C61 C62 C67 C66 -177.5(10) . .
C61 C62 C63 O3 -4.6(13) . .
C61 C62 C63 C64 177.4(11) . .
C30 C28 C29 O2 -6.2(12) . .
C30 C28 C29 C24 175.8(11) . .
C76 C72 C73 C74 4(2) . .
C72 C66 C65 C64 -175.4(10) . .
C72 C76 C75 N7 2(2) . .
C72 C73 C74 N7 -2(2) . .
C73 C74 N7 Cd2 178.7(11) . 1_554
C73 C74 N7 C75 0(2) . .
C74 N7 C75 C76 0(2) . .
C75 C76 C72 C66 172.6(13) . .
C75 C76 C72 C73 -4(2) . .
C52 C50 C51 O4 -2(3) . .
C52 C50 C51 C46 176.5(15) . .
O6 C89 C84 C85 -177.7(12) . .
O6 C89 C84 C83 1.5(14) . .
C43 C44 C39 N5 -177.3(13) . .
C43 C44 C39 C40 -54.1(18) . .
C6 C5 C4 C3 -52.1(19) . .
C6 C1 C2 N1 -171.9(12) . .
C6 C1 C2 C3 59.8(18) . .
N58 C77 C82 C81 175.9(17) . .
N58 C77 C78 N76 -45(2) . .
N58 C77 C78 C79 -170.2(15) . .
C23 N2 C1 C6 -33(2) . .
C23 N2 C1 C2 -155.5(13) . .
C23 C24 C25 C26 178.4(11) . .
C68 C64 C63 O3 7.5(11) . .
C68 C64 C63 C62 -174.5(10) . .
O5 C97 C98 C99 -178.7(11) . .
O5 C97 C98 C102 -0.7(13) . .
C94 C86 C87 C88 180.0(10) . .
C45 N6 C40 C41 -29(2) . .
C45 N6 C40 C39 -154.7(15) . .
C45 C46 C47 C48 -176.5(16) . .
C44 C43 C42 C41 -58.7(19) . .
C44 C39 C40 N6 -173.7(14) . .
C44 C39 C40 C41 55.4(18) . .
C42 C41 C40 N6 178.5(14) . .
C42 C41 C40 C39 -56.8(18) . .
C42 C43 C44 C39 55.9(18) . .
C77 N58 C95 C96 -177.9(16) . .
C77 C82 C81 C80 57(2) . .
C82 C77 C78 N76 -173.3(13) . .
C82 C77 C78 C79 62(2) . .
C82 C81 C80 C79 -56(3) . .
C4 C5 C6 C1 58.6(19) . .
C4 C3 C2 N1 -177.7(13) . .
C4 C3 C2 C1 -54.2(18) . .
C1 N2 C23 C24 -175.6(13) . .
C39 N5 C61 C62 -174.1(13) . .
C7 C8 C9 C10 176.5(10) . .
C7 N1 C2 C1 -140.5(14) . .
C7 N1 C2 C3 -13(2) . .
C78 N76 C83 C84 -173.9(15) . .
C78 C79 C80 C81 57(3) . .
C78 C77 C82 C81 -60(2) . .
C2 N1 C7 C8 -178.4(13) . .
C90 C88 C89 C84 178.8(12) . .
C90 C88 C89 O6 -3.5(13) . .
C95 C96 C97 C98 176.3(12) . .
C95 C96 C97 O5 -5.1(13) . .
C95 N58 C77 C82 -13(3) . .
C95 N58 C77 C78 -137.3(18) . .
C83 N76 C78 C79 -23(3) . .
C83 N76 C78 C77 -145.7(17) . .
Mn2A O3 C63 C62 -31.8(16) . .
Mn2A O3 C63 C64 146.2(9) . .
Mn2A O4 C51 C50 -155.7(13) . .
Mn2A O4 C51 C46 26(3) . .
Mn2A N6 C45 C46 -25(2) . .
Mn2A N6 C40 C41 177.3(12) . .
Mn2A N6 C40 C39 52.1(15) . .
Mn2A N5 C61 C62 28(2) . .
Mn2A N5 C39 C44 146.3(12) . .
Mn2A N5 C39 C40 18.6(15) . .
C80 C79 C78 N76 -180.0(18) . .
C80 C79 C78 C77 -60(2) . .
C40 N6 C45 C46 -177.1(16) . .
C40 C41 C42 C43 59.4(19) . .
C102 C98 C99 C100 -178.0(12) . .
V1 N58 C77 C82 147.4(14) . .
V1 N58 C77 C78 23(2) . .
V1 N58 C95 C96 22(2) . .
V1 N76 C78 C79 171.4(15) . .
V1 N76 C78 C77 48.7(17) . .
V1 N76 C83 C84 -11(3) . .
V2 N58 C77 C82 178.7(14) . .
V2 N58 C77 C78 54.2(19) . .
V2 N58 C95 C96 -11(2) . .
V2 N76 C78 C79 141.0(15) . .
V2 N76 C78 C77 18.3(18) . .
V2 N76 C83 C84 23(2) . .
Mn1A O2 C29 C28 -161.5(10) . .
Mn1A O2 C29 C24 16.4(17) . .
Mn1A N2 C23 C24 -26(2) . .
Mn1A N2 C1 C6 175.1(12) . .
Mn1A N2 C1 C2 53.0(14) . .
Mn1A N1 C7 C8 23.3(19) . .
Mn1A N1 C2 C1 16.4(16) . .
Mn1A N1 C2 C3 143.6(12) . .
Mn1A O17A Mn1A O2 -36.6(6) 2_665 .
Mn1A O17A Mn1A O1 -139.5(7) 2_665 .
Mn1A O17A Mn1A N2 50.3(6) 2_665 .
Mn1A O17A Mn1A N1 126.4(9) 2_665 .
